data_7215465
loop_
_publ_author_name
'Asthana, Deepak'
'Keshri, Sudhir K.'
'Hundal, Geeta'
'Sharma, Gyaneswar'
'Mukhopadhyay, Pritam'

_publ_section_title
;
 Self-assembly patterns of steroid-based all-organic ferroelectrics:
 valuable insights from the single-crystals derived from an organogel and
 solution
;
_journal_issue 22
_journal_name_full CrystEngComm
_journal_page_first 4861
_journal_paper_doi 10.1039/c4ce00013g
_journal_volume 16
_journal_year 2014
_chemical_absolute_configuration unk
_chemical_formula_moiety 'C36 H55 N3 O4, C H Cl3'
_chemical_formula_sum 'C37 H56 Cl3 N3 O4'
_chemical_formula_weight 713.20
_chemical_name_systematic
; 
 ? 
;
_space_group_IT_number 1
_symmetry_cell_setting triclinic
_symmetry_space_group_name_Hall 'P 1'
_symmetry_space_group_name_H-M 'P 1'
_atom_sites_solution_hydrogens geom
_atom_sites_solution_primary direct
_atom_sites_solution_secondary difmap
_audit_creation_method SHELXL-97
_cell_angle_alpha 76.154(8)
_cell_angle_beta 86.364(9)
_cell_angle_gamma 63.763(8)
_cell_formula_units_Z 4
_cell_length_a 13.262(3)
_cell_length_b 13.508(2)
_cell_length_c 24.549(4)
_cell_measurement_reflns_used 9270
_cell_measurement_temperature 100(2)
_cell_measurement_theta_max 22.80
_cell_measurement_theta_min 2.57
_cell_volume 3825.5(12)
_computing_cell_refinement 'Bruker SAINT'
_computing_data_collection 'Bruker APEX2'
_computing_data_reduction 'Bruker SAINT'
_computing_molecular_graphics 'Bruker SHELXTL'
_computing_publication_material 'Bruker SHELXTL'
_computing_structure_refinement 'SHELXL-97 (Sheldrick, 2008)'
_computing_structure_solution 'SIR-92 (Altomare et al., 1993)'
_diffrn_ambient_temperature 100(2)
_diffrn_measured_fraction_theta_full 0.985
_diffrn_measured_fraction_theta_max 0.985
_diffrn_measurement_device_type 'Bruker APEX-II CCD'
_diffrn_measurement_method '\f and \w scans'
_diffrn_radiation_monochromator graphite
_diffrn_radiation_source 'fine-focus sealed tube'
_diffrn_radiation_type MoK\a
_diffrn_radiation_wavelength 0.71073
_diffrn_reflns_av_R_equivalents 0.0503
_diffrn_reflns_av_sigmaI/netI 0.0885
_diffrn_reflns_limit_h_max 15
_diffrn_reflns_limit_h_min -15
_diffrn_reflns_limit_k_max 16
_diffrn_reflns_limit_k_min -16
_diffrn_reflns_limit_l_max 29
_diffrn_reflns_limit_l_min -29
_diffrn_reflns_number 50819
_diffrn_reflns_theta_full 25.40
_diffrn_reflns_theta_max 25.40
_diffrn_reflns_theta_min 1.71
_exptl_absorpt_coefficient_mu 0.281
_exptl_absorpt_correction_T_max 0.74520
_exptl_absorpt_correction_T_min 0.6193
_exptl_absorpt_correction_type multi-scan
_exptl_absorpt_process_details
;
SADABS-2008/1 - Bruker AXS area detector scaling and absorption correction  
;
_exptl_crystal_density_diffrn 1.238
_exptl_crystal_density_method 'not measured'
_exptl_crystal_description needle
_exptl_crystal_F_000 1528
_exptl_crystal_size_max 0.21
_exptl_crystal_size_mid 0.16
_exptl_crystal_size_min 0.10
_refine_diff_density_max 0.909
_refine_diff_density_min -0.581
_refine_diff_density_rms 0.065
_refine_ls_abs_structure_details 'Flack H D (1983), Acta Cryst. A39, 876-881'
_refine_ls_abs_structure_Flack -0.04(5)
_refine_ls_extinction_method none
_refine_ls_goodness_of_fit_ref 0.975
_refine_ls_hydrogen_treatment mixed
_refine_ls_matrix_type fullcycle
_refine_ls_number_parameters 1717
_refine_ls_number_reflns 24785
_refine_ls_number_restraints 20
_refine_ls_restrained_S_all 0.977
_refine_ls_R_factor_all 0.0975
_refine_ls_R_factor_gt 0.0628
_refine_ls_shift/su_max 0.017
_refine_ls_shift/su_mean 0.000
_refine_ls_structure_factor_coef Fsqd
_refine_ls_weighting_details 'calc w=1/[\s^2^(Fo^2^)+(0.1058P)^2^+0.0000P] where P=(Fo^2^+2Fc^2^)/3'
_refine_ls_weighting_scheme calc
_refine_ls_wR_factor_gt 0.1517
_refine_ls_wR_factor_ref 0.1753
_reflns_number_gt 17786
_reflns_number_total 24785
_reflns_threshold_expression >2sigma(I)
_cod_data_source_file c4ce00013g2.cif
_cod_data_source_block shelxl
_cod_depositor_comments 'Adding full bibliography for 7215465--7215466.cif.'
_cod_database_code 7215465

loop_
_symmetry_equiv_pos_as_xyz
'x, y, z'

loop_
_atom_site_label
_atom_site_type_symbol
_atom_site_fract_x
_atom_site_fract_y
_atom_site_fract_z
_atom_site_U_iso_or_equiv
_atom_site_adp_type
_atom_site_occupancy
_atom_site_symmetry_multiplicity
_atom_site_calc_flag
_atom_site_refinement_flags
C1 C 0.9739(4) 0.9895(4) 0.4839(2) 0.0239(11) Uani 1 1 d .
H1 H 0.9467 0.9432 0.5136 0.029 Uiso 1 1 calc R
C2 C 0.8754(4) 1.0878(4) 0.4490(2) 0.0242(11) Uani 1 1 d .
H2A H 0.9020 1.1364 0.4213 0.029 Uiso 1 1 calc R
H2B H 0.8230 1.1344 0.4735 0.029 Uiso 1 1 calc R
C3 C 0.8153(4) 1.0415(4) 0.41887(19) 0.0244(11) Uani 1 1 d .
H3A H 0.7489 1.1060 0.3971 0.029 Uiso 1 1 calc R
H3B H 0.7878 0.9946 0.4473 0.029 Uiso 1 1 calc R
C4 C 0.8901(4) 0.9686(4) 0.37852(19) 0.0197(10) Uani 1 1 d .
C5 C 0.9978(4) 0.8789(4) 0.4109(2) 0.0254(11) Uani 1 1 d .
C6 C 1.0541(4) 0.9160(4) 0.4479(2) 0.0269(12) Uani 1 1 d .
H6A H 1.1128 0.8477 0.4726 0.032 Uiso 1 1 calc R
H6B H 1.0919 0.9584 0.4240 0.032 Uiso 1 1 calc R
C7 C 1.0452(5) 0.7724(5) 0.4059(2) 0.0432(16) Uani 1 1 d .
H7 H 1.1129 0.7214 0.4276 0.052 Uiso 1 1 calc R
C8 C 1.0009(6) 0.7259(5) 0.3688(3) 0.0525(18) Uani 1 1 d .
H8A H 0.9702 0.6761 0.3924 0.063 Uiso 1 1 calc R
H8B H 1.0637 0.6790 0.3483 0.063 Uiso 1 1 calc R
C9 C 0.9083(4) 0.8199(4) 0.3261(2) 0.0296(12) Uani 1 1 d .
H9 H 0.9442 0.8557 0.2958 0.036 Uiso 1 1 calc R
C10 C 0.8293(4) 0.9103(4) 0.35668(19) 0.0239(11) Uani 1 1 d .
H10 H 0.8056 0.8691 0.3905 0.029 Uiso 1 1 calc R
C11 C 0.7198(4) 0.9965(4) 0.3206(2) 0.0252(11) Uani 1 1 d .
H11A H 0.6656 1.0426 0.3447 0.030 Uiso 1 1 calc R
H11B H 0.7381 1.0487 0.2905 0.030 Uiso 1 1 calc R
C12 C 0.6640(4) 0.9424(4) 0.2940(2) 0.0278(12) Uani 1 1 d .
H12A H 0.5987 1.0027 0.2696 0.033 Uiso 1 1 calc R
H12B H 0.6356 0.8987 0.3238 0.033 Uiso 1 1 calc R
C13 C 0.7450(4) 0.8630(4) 0.25898(18) 0.0203(10) Uani 1 1 d .
C14 C 0.8445(5) 0.7726(4) 0.2995(2) 0.0340(13) Uani 1 1 d .
H14 H 0.8113 0.7361 0.3310 0.041 Uiso 1 1 calc R
C15 C 0.9097(6) 0.6828(5) 0.2661(3) 0.064(2) Uani 1 1 d .
H15A H 0.9536 0.6075 0.2914 0.077 Uiso 1 1 calc R
H15B H 0.9613 0.7045 0.2407 0.077 Uiso 1 1 calc R
C16 C 0.8159(5) 0.6820(5) 0.2326(3) 0.0530(19) Uani 1 1 d .
H16A H 0.8089 0.6105 0.2472 0.064 Uiso 1 1 calc R
H16B H 0.8333 0.6881 0.1924 0.064 Uiso 1 1 calc R
C17 C 0.7041(4) 0.7858(4) 0.2394(2) 0.0279(12) Uani 1 1 d .
H17 H 0.6651 0.7581 0.2713 0.033 Uiso 1 1 calc R
C18 C 0.6245(4) 0.8347(4) 0.1867(2) 0.0239(11) Uani 1 1 d .
H18 H 0.6668 0.8521 0.1536 0.029 Uiso 1 1 calc R
C19 C 0.5883(5) 0.7460(4) 0.1774(2) 0.0317(12) Uani 1 1 d .
H19A H 0.6546 0.6708 0.1853 0.038 Uiso 1 1 calc R
H19B H 0.5316 0.7419 0.2049 0.038 Uiso 1 1 calc R
C20 C 0.5396(5) 0.7687(4) 0.1191(2) 0.0283(12) Uani 1 1 d .
H20A H 0.5984 0.7651 0.0916 0.034 Uiso 1 1 calc R
H20B H 0.4773 0.8464 0.1095 0.034 Uiso 1 1 calc R
C21 C 0.4957(4) 0.6844(4) 0.1140(2) 0.0273(12) Uani 1 1 d .
H21A H 0.4352 0.6901 0.1406 0.033 Uiso 1 1 calc R
H21B H 0.5575 0.6066 0.1252 0.033 Uiso 1 1 calc R
C22 C 0.5379(5) 0.6806(4) 0.0145(2) 0.0312(12) Uani 1 1 d .
H22A H 0.5050 0.6928 -0.0226 0.047 Uiso 1 1 calc R
H22B H 0.5959 0.6021 0.0261 0.047 Uiso 1 1 calc R
H22C H 0.5718 0.7327 0.0126 0.047 Uiso 1 1 calc R
C23 C 0.4500(4) 0.7019(4) 0.0553(2) 0.0288(12) Uani 1 1 d .
H23 H 0.3911 0.7820 0.0428 0.035 Uiso 1 1 calc R
C24 C 0.3959(5) 0.6218(5) 0.0569(2) 0.0373(13) Uani 1 1 d .
H24A H 0.3364 0.6359 0.0839 0.056 Uiso 1 1 calc R
H24B H 0.4533 0.5428 0.0683 0.056 Uiso 1 1 calc R
H24C H 0.3636 0.6353 0.0195 0.056 Uiso 1 1 calc R
C25 C 0.9207(4) 1.0458(4) 0.3304(2) 0.0281(12) Uani 1 1 d .
H25A H 0.8519 1.1046 0.3089 0.042 Uiso 1 1 calc R
H25B H 0.9711 1.0003 0.3056 0.042 Uiso 1 1 calc R
H25C H 0.9584 1.0817 0.3460 0.042 Uiso 1 1 calc R
C26 C 0.7825(4) 0.9283(5) 0.2096(2) 0.0302(12) Uani 1 1 d .
H26A H 0.8342 0.8758 0.1879 0.045 Uiso 1 1 calc R
H26B H 0.8208 0.9658 0.2233 0.045 Uiso 1 1 calc R
H26C H 0.7166 0.9856 0.1855 0.045 Uiso 1 1 calc R
C27 C 0.5191(4) 0.9440(4) 0.1891(2) 0.0278(12) Uani 1 1 d .
H27A H 0.5413 1.0012 0.1947 0.042 Uiso 1 1 calc R
H27B H 0.4744 0.9282 0.2203 0.042 Uiso 1 1 calc R
H27C H 0.4741 0.9727 0.1537 0.042 Uiso 1 1 calc R
C28 C 0.9985(4) 1.0815(4) 0.5526(2) 0.0214(11) Uani 1 1 d .
C29 C 1.0464(4) 1.1729(4) 0.61468(19) 0.0230(11) Uani 1 1 d .
H29A H 1.1180 1.1549 0.6339 0.028 Uiso 1 1 calc R
H29B H 1.0022 1.1442 0.6424 0.028 Uiso 1 1 calc R
C30 C 0.9808(4) 1.3014(4) 0.59395(19) 0.0232(11) Uani 1 1 d .
H30A H 1.0232 1.3295 0.5648 0.028 Uiso 1 1 calc R
H30B H 0.9075 1.3195 0.5765 0.028 Uiso 1 1 calc R
C31 C 1.0366(4) 1.3846(4) 0.65960(19) 0.0191(10) Uani 1 1 d .
C32 C 1.1430(4) 1.3603(4) 0.63777(19) 0.0236(11) Uani 1 1 d .
H32 H 1.1644 1.3241 0.6074 0.028 Uiso 1 1 calc R
C33 C 1.2167(4) 1.3883(4) 0.6598(2) 0.0234(11) Uani 1 1 d .
H33 H 1.2892 1.3698 0.6452 0.028 Uiso 1 1 calc R
C34 C 1.1859(4) 1.4431(4) 0.70293(18) 0.0189(10) Uani 1 1 d .
C35 C 1.0824(4) 1.4676(4) 0.72568(19) 0.0238(11) Uani 1 1 d .
H35 H 1.0618 1.5047 0.7558 0.029 Uiso 1 1 calc R
C36 C 1.0099(4) 1.4382(4) 0.7047(2) 0.0258(11) Uani 1 1 d .
H36 H 0.9390 1.4543 0.7209 0.031 Uiso 1 1 calc R
C37 C 0.6314(4) 0.5363(4) 0.43301(19) 0.0219(11) Uani 1 1 d .
H37 H 0.5545 0.5834 0.4445 0.026 Uiso 1 1 calc R
C38 C 0.6406(4) 0.5822(4) 0.37220(19) 0.0262(11) Uani 1 1 d .
H38A H 0.7186 0.5415 0.3611 0.031 Uiso 1 1 calc R
H38B H 0.6220 0.6638 0.3653 0.031 Uiso 1 1 calc R
C39 C 0.5592(4) 0.5669(4) 0.3372(2) 0.0255(11) Uani 1 1 d .
H39A H 0.5662 0.5973 0.2970 0.031 Uiso 1 1 calc R
H39B H 0.4813 0.6124 0.3469 0.031 Uiso 1 1 calc R
C40 C 0.5791(4) 0.4426(4) 0.34571(18) 0.0211(11) Uani 1 1 d .
C41 C 0.5800(4) 0.3935(4) 0.40886(18) 0.0194(10) Uani 1 1 d .
C42 C 0.6510(4) 0.4145(4) 0.44608(19) 0.0219(11) Uani 1 1 d .
H42A H 0.6341 0.3922 0.4857 0.026 Uiso 1 1 calc R
H42B H 0.7314 0.3658 0.4417 0.026 Uiso 1 1 calc R
C43 C 0.4830(4) 0.4387(4) 0.31503(18) 0.0220(11) Uani 1 1 d .
H43 H 0.4112 0.4955 0.3266 0.026 Uiso 1 1 calc R
C44 C 0.4804(4) 0.3232(4) 0.33516(19) 0.0219(11) Uani 1 1 d .
H44 H 0.5566 0.2627 0.3308 0.026 Uiso 1 1 calc R
C45 C 0.4552(4) 0.3035(4) 0.39717(19) 0.0252(11) Uani 1 1 d .
H45A H 0.3739 0.3489 0.4013 0.030 Uiso 1 1 calc R
H45B H 0.4733 0.2224 0.4122 0.030 Uiso 1 1 calc R
C46 C 0.5216(4) 0.3359(4) 0.43045(19) 0.0242(11) Uani 1 1 d .
H46 H 0.5222 0.3134 0.4702 0.029 Uiso 1 1 calc R
C47 C 0.4826(4) 0.4764(4) 0.25100(19) 0.0249(11) Uani 1 1 d .
H47A H 0.5583 0.4319 0.2385 0.030 Uiso 1 1 calc R
H47B H 0.4676 0.5574 0.2407 0.030 Uiso 1 1 calc R
C48 C 0.3952(4) 0.4621(4) 0.2196(2) 0.0268(12) Uani 1 1 d .
H48A H 0.3187 0.5149 0.2276 0.032 Uiso 1 1 calc R
H48B H 0.4041 0.4823 0.1786 0.032 Uiso 1 1 calc R
C49 C 0.4076(4) 0.3418(4) 0.23643(19) 0.0217(11) Uani 1 1 d .
C50 C 0.3949(4) 0.3145(4) 0.30009(19) 0.0221(11) Uani 1 1 d .
H50 H 0.3200 0.3746 0.3066 0.026 Uiso 1 1 calc R
C51 C 0.3821(4) 0.2055(4) 0.31332(19) 0.0239(11) Uani 1 1 d .
H51A H 0.3390 0.1999 0.3474 0.029 Uiso 1 1 calc R
H51B H 0.4566 0.1385 0.3191 0.029 Uiso 1 1 calc R
C52 C 0.3178(4) 0.2138(4) 0.26141(19) 0.0246(11) Uani 1 1 d .
H52A H 0.2409 0.2232 0.2709 0.029 Uiso 1 1 calc R
H52B H 0.3572 0.1440 0.2473 0.029 Uiso 1 1 calc R
C53 C 0.3125(4) 0.3185(4) 0.2162(2) 0.0252(11) Uani 1 1 d .
H53 H 0.2392 0.3841 0.2196 0.030 Uiso 1 1 calc R
C54 C 0.3132(4) 0.3029(4) 0.1562(2) 0.0236(11) Uani 1 1 d .
H54 H 0.3827 0.2327 0.1536 0.028 Uiso 1 1 calc R
C55 C 0.2117(4) 0.2855(5) 0.1425(2) 0.0278(12) Uani 1 1 d .
H55A H 0.1991 0.2344 0.1755 0.033 Uiso 1 1 calc R
H55B H 0.1440 0.3596 0.1357 0.033 Uiso 1 1 calc R
C56 C 0.2253(4) 0.2358(4) 0.0917(2) 0.0271(12) Uani 1 1 d .
H56A H 0.2840 0.1562 0.1013 0.032 Uiso 1 1 calc R
H56B H 0.2526 0.2784 0.0608 0.032 Uiso 1 1 calc R
C57 C 0.1196(4) 0.2372(4) 0.0703(2) 0.0258(11) Uani 1 1 d .
H57A H 0.0591 0.3160 0.0633 0.031 Uiso 1 1 calc R
H57B H 0.0953 0.1899 0.1003 0.031 Uiso 1 1 calc R
C58 C 0.1321(4) 0.1949(5) 0.0171(2) 0.0317(13) Uani 1 1 d .
H58 H 0.1642 0.2381 -0.0114 0.038 Uiso 1 1 calc R
C59 C 0.0159(5) 0.2205(6) -0.0066(3) 0.0507(16) Uani 1 1 d .
H59A H -0.0342 0.3018 -0.0119 0.076 Uiso 1 1 calc R
H59B H -0.0164 0.1766 0.0198 0.076 Uiso 1 1 calc R
H59C H 0.0244 0.1996 -0.0428 0.076 Uiso 1 1 calc R
C60 C 0.2106(5) 0.0706(5) 0.0251(3) 0.0463(16) Uani 1 1 d .
H60A H 0.2149 0.0483 -0.0105 0.069 Uiso 1 1 calc R
H60B H 0.1823 0.0260 0.0537 0.069 Uiso 1 1 calc R
H60C H 0.2857 0.0565 0.0373 0.069 Uiso 1 1 calc R
C61 C 0.3183(4) 0.4016(4) 0.1125(2) 0.0304(12) Uani 1 1 d .
H61A H 0.3837 0.4116 0.1215 0.046 Uiso 1 1 calc R
H61B H 0.2495 0.4712 0.1128 0.046 Uiso 1 1 calc R
H61C H 0.3250 0.3856 0.0753 0.046 Uiso 1 1 calc R
C62 C 0.5233(4) 0.2570(4) 0.2202(2) 0.0248(11) Uani 1 1 d .
H62A H 0.5292 0.1799 0.2314 0.037 Uiso 1 1 calc R
H62B H 0.5838 0.2602 0.2396 0.037 Uiso 1 1 calc R
H62C H 0.5299 0.2774 0.1795 0.037 Uiso 1 1 calc R
C63 C 0.6957(4) 0.3743(4) 0.3239(2) 0.0277(12) Uani 1 1 d .
H63A H 0.6962 0.4053 0.2835 0.041 Uiso 1 1 calc R
H63B H 0.7106 0.2944 0.3306 0.041 Uiso 1 1 calc R
H63C H 0.7541 0.3799 0.3438 0.041 Uiso 1 1 calc R
C64 C 0.6864(4) 0.5706(4) 0.51472(17) 0.0170(10) Uani 1 1 d .
C65 C 0.7477(4) 0.6289(4) 0.58821(19) 0.0210(11) Uani 1 1 d .
H65A H 0.8202 0.6108 0.6065 0.025 Uiso 1 1 calc R
H65B H 0.7073 0.5944 0.6155 0.025 Uiso 1 1 calc R
C66 C 0.6777(4) 0.7572(4) 0.57159(18) 0.0215(11) Uani 1 1 d .
H66A H 0.7155 0.7901 0.5418 0.026 Uiso 1 1 calc R
H66B H 0.6034 0.7742 0.5557 0.026 Uiso 1 1 calc R
C67 C 0.7348(4) 0.8423(4) 0.63576(19) 0.0190(10) Uani 1 1 d .
C68 C 0.7047(4) 0.9099(4) 0.67500(18) 0.0203(10) Uani 1 1 d .
H68 H 0.6316 0.9332 0.6894 0.024 Uiso 1 1 calc R
C69 C 0.7780(4) 0.9432(4) 0.69317(19) 0.0227(11) Uani 1 1 d .
H69 H 0.7556 0.9901 0.7192 0.027 Uiso 1 1 calc R
C70 C 0.8846(4) 0.9074(4) 0.6729(2) 0.0251(11) Uani 1 1 d .
C71 C 0.9174(4) 0.8415(4) 0.6335(2) 0.0270(12) Uani 1 1 d .
H71 H 0.9904 0.8199 0.6190 0.032 Uiso 1 1 calc R
C72 C 0.8445(4) 0.8076(4) 0.6154(2) 0.0238(11) Uani 1 1 d .
H72 H 0.8677 0.7608 0.5893 0.029 Uiso 1 1 calc R
C73 C 0.7008(4) 0.5681(4) 0.76089(19) 0.0223(11) Uani 1 1 d .
H73 H 0.7561 0.5701 0.7315 0.027 Uiso 1 1 calc R
C74 C 0.7644(4) 0.4847(4) 0.8138(2) 0.0240(11) Uani 1 1 d .
H74A H 0.8175 0.4124 0.8045 0.029 Uiso 1 1 calc R
H74B H 0.7106 0.4689 0.8400 0.029 Uiso 1 1 calc R
C75 C 0.8293(4) 0.5270(4) 0.84267(19) 0.0213(11) Uani 1 1 d .
C76 C 0.7644(4) 0.6474(4) 0.85102(19) 0.0215(11) Uani 1 1 d .
C77 C 0.7072(4) 0.7247(4) 0.7948(2) 0.0250(11) Uani 1 1 d .
H77A H 0.7657 0.7280 0.7683 0.030 Uiso 1 1 calc R
H77B H 0.6605 0.8024 0.7999 0.030 Uiso 1 1 calc R
C78 C 0.6323(4) 0.6862(4) 0.76856(19) 0.0244(11) Uani 1 1 d .
H78A H 0.5699 0.6881 0.7933 0.029 Uiso 1 1 calc R
H78B H 0.5994 0.7388 0.7318 0.029 Uiso 1 1 calc R
C79 C 0.9383(4) 0.4626(4) 0.8582(2) 0.0294(12) Uani 1 1 d .
H79 H 0.9751 0.3921 0.8477 0.035 Uiso 1 1 calc R
C80 C 1.0060(4) 0.4939(4) 0.8910(2) 0.0307(12) Uani 1 1 d .
H80A H 1.0584 0.5152 0.8660 0.037 Uiso 1 1 calc R
H80B H 1.0514 0.4275 0.9213 0.037 Uiso 1 1 calc R
C81 C 0.9300(4) 0.5933(4) 0.9167(2) 0.0257(11) Uani 1 1 d .
H81 H 0.8869 0.5658 0.9463 0.031 Uiso 1 1 calc R
C82 C 0.8455(4) 0.6879(4) 0.8716(2) 0.0239(11) Uani 1 1 d .
H82 H 0.8904 0.7005 0.8386 0.029 Uiso 1 1 calc R
C83 C 0.7854(5) 0.8015(4) 0.8880(2) 0.0322(13) Uani 1 1 d .
H83A H 0.7238 0.7993 0.9125 0.039 Uiso 1 1 calc R
H83B H 0.7505 0.8616 0.8535 0.039 Uiso 1 1 calc R
C84 C 0.8584(4) 0.8356(4) 0.9183(2) 0.0294(12) Uani 1 1 d .
H84A H 0.9115 0.8524 0.8919 0.035 Uiso 1 1 calc R
H84B H 0.8098 0.9053 0.9311 0.035 Uiso 1 1 calc R
C85 C 0.9244(4) 0.7405(4) 0.9688(2) 0.0260(11) Uani 1 1 d .
C86 C 0.9978(4) 0.6363(4) 0.9445(2) 0.0260(11) Uani 1 1 d .
H86 H 1.0424 0.6609 0.9147 0.031 Uiso 1 1 calc R
C87 C 1.0809(5) 0.5504(4) 0.9922(2) 0.0355(13) Uani 1 1 d .
H87A H 1.1520 0.5007 0.9777 0.043 Uiso 1 1 calc R
H87B H 1.0487 0.5028 1.0166 0.043 Uiso 1 1 calc R
C88 C 1.1003(4) 0.6274(4) 1.0245(2) 0.0282(12) Uani 1 1 d .
H88A H 1.0882 0.6054 1.0649 0.034 Uiso 1 1 calc R
H88B H 1.1784 0.6184 1.0206 0.034 Uiso 1 1 calc R
C89 C 1.0156(4) 0.7529(4) 0.9993(2) 0.0242(11) Uani 1 1 d .
H89 H 1.0549 0.7857 0.9696 0.029 Uiso 1 1 calc R
C90 C 0.9815(4) 0.8245(4) 1.0430(2) 0.0296(12) Uani 1 1 d .
H90 H 0.9432 0.7910 1.0730 0.036 Uiso 1 1 calc R
C91 C 1.0858(4) 0.8173(5) 1.0711(2) 0.0310(12) Uani 1 1 d .
H91A H 1.1403 0.7363 1.0831 0.037 Uiso 1 1 calc R
H91B H 1.1217 0.8552 1.0426 0.037 Uiso 1 1 calc R
C92 C 1.0646(4) 0.8696(5) 1.1215(2) 0.0344(13) Uani 1 1 d .
H92A H 1.0351 0.9530 1.1081 0.041 Uiso 1 1 calc R
H92B H 1.0064 0.8537 1.1439 0.041 Uiso 1 1 calc R
C93 C 1.1695(5) 0.8246(5) 1.1589(2) 0.0372(14) Uani 1 1 d .
H93A H 1.2258 0.8442 1.1366 0.045 Uiso 1 1 calc R
H93B H 1.2012 0.7408 1.1699 0.045 Uiso 1 1 calc R
C94 C 1.1529(5) 0.8689(5) 1.2126(2) 0.0350(13) Uani 1 1 d .
H94 H 1.0860 0.8620 1.2308 0.042 Uiso 1 1 calc R
C95 C 1.1287(6) 0.9921(5) 1.2010(3) 0.0538(17) Uani 1 1 d .
H95A H 1.1183 1.0158 1.2365 0.081 Uiso 1 1 calc R
H95B H 1.0600 1.0383 1.1768 0.081 Uiso 1 1 calc R
H95C H 1.1919 1.0024 1.1821 0.081 Uiso 1 1 calc R
C96 C 1.2532(6) 0.7969(6) 1.2542(3) 0.066(2) Uani 1 1 d .
H96A H 1.2677 0.7171 1.2617 0.099 Uiso 1 1 calc R
H96B H 1.2370 0.8223 1.2893 0.099 Uiso 1 1 calc R
H96C H 1.3197 0.8049 1.2384 0.099 Uiso 1 1 calc R
C97 C 0.8984(5) 0.9485(5) 1.0196(2) 0.0402(14) Uani 1 1 d .
H97A H 0.8792 0.9893 1.0497 0.060 Uiso 1 1 calc R
H97B H 0.8299 0.9519 1.0045 0.060 Uiso 1 1 calc R
H97C H 0.9327 0.9838 0.9896 0.060 Uiso 1 1 calc R
C98 C 0.8429(4) 0.7178(5) 1.0123(2) 0.0339(13) Uani 1 1 d .
H98A H 0.8863 0.6567 1.0444 0.051 Uiso 1 1 calc R
H98B H 0.7944 0.6952 0.9949 0.051 Uiso 1 1 calc R
H98C H 0.7964 0.7870 1.0251 0.051 Uiso 1 1 calc R
C99 C 0.6742(4) 0.6488(4) 0.8942(2) 0.0278(12) Uani 1 1 d .
H99A H 0.7111 0.5990 0.9304 0.042 Uiso 1 1 calc R
H99B H 0.6249 0.6218 0.8809 0.042 Uiso 1 1 calc R
H99C H 0.6295 0.7264 0.8986 0.042 Uiso 1 1 calc R
C100 C 0.6721(4) 0.4413(4) 0.7181(2) 0.0245(11) Uani 1 1 d .
C101 C 0.6351(4) 0.3022(4) 0.6877(2) 0.0262(11) Uani 1 1 d .
H10A H 0.5774 0.2734 0.6944 0.031 Uiso 1 1 calc R
H10B H 0.7058 0.2424 0.7082 0.031 Uiso 1 1 calc R
C102 C 0.6545(4) 0.3263(4) 0.6250(2) 0.0272(11) Uani 1 1 d .
H10C H 0.5852 0.3897 0.6050 0.033 Uiso 1 1 calc R
H10D H 0.7154 0.3506 0.6187 0.033 Uiso 1 1 calc R
C103 C 0.6069(4) 0.1999(4) 0.58464(18) 0.0200(10) Uani 1 1 d .
C104 C 0.4917(4) 0.2610(4) 0.5906(2) 0.0267(12) Uani 1 1 d .
H104 H 0.4657 0.3232 0.6080 0.032 Uiso 1 1 calc R
C105 C 0.4162(4) 0.2319(4) 0.5716(2) 0.0262(12) Uani 1 1 d .
H105 H 0.3379 0.2753 0.5750 0.031 Uiso 1 1 calc R
C106 C 0.4526(4) 0.1407(4) 0.54775(19) 0.0224(11) Uani 1 1 d .
C107 C 0.5661(4) 0.0777(4) 0.54010(18) 0.0223(11) Uani 1 1 d .
H107 H 0.5903 0.0155 0.5229 0.027 Uiso 1 1 calc R
C108 C 0.6429(4) 0.1080(4) 0.55825(19) 0.0224(11) Uani 1 1 d .
H108 H 0.7208 0.0667 0.5530 0.027 Uiso 1 1 calc R
C109 C 0.3787(4) 0.9962(4) 0.75669(19) 0.0216(11) Uani 1 1 d .
H109 H 0.4579 0.9363 0.7578 0.026 Uiso 1 1 calc R
C110 C 0.3740(4) 1.1130(4) 0.7336(2) 0.0275(12) Uani 1 1 d .
H11C H 0.2947 1.1715 0.7288 0.033 Uiso 1 1 calc R
H11D H 0.4077 1.1165 0.6965 0.033 Uiso 1 1 calc R
C111 C 0.4391(4) 1.1359(5) 0.77468(19) 0.0284(12) Uani 1 1 d .
H11E H 0.5194 1.0809 0.7760 0.034 Uiso 1 1 calc R
H11F H 0.4343 1.2128 0.7595 0.034 Uiso 1 1 calc R
C112 C 0.3994(4) 1.1285(4) 0.83473(19) 0.0218(11) Uani 1 1 d .
C113 C 0.3907(4) 1.0164(4) 0.85505(19) 0.0196(10) Uani 1 1 d .
C114 C 0.3329(4) 0.9866(4) 0.81459(19) 0.0227(11) Uani 1 1 d .
H11G H 0.3424 0.9080 0.8297 0.027 Uiso 1 1 calc R
H11H H 0.2512 1.0380 0.8118 0.027 Uiso 1 1 calc R
C115 C 0.4283(4) 0.9482(4) 0.9052(2) 0.0249(11) Uani 1 1 d .
H115 H 0.4204 0.8796 0.9138 0.030 Uiso 1 1 calc R
C116 C 0.4823(4) 0.9706(4) 0.94961(19) 0.0235(11) Uani 1 1 d .
H11I H 0.5639 0.9191 0.9531 0.028 Uiso 1 1 calc R
H11J H 0.4499 0.9536 0.9861 0.028 Uiso 1 1 calc R
C117 C 0.4651(4) 1.0950(4) 0.93633(19) 0.0213(10) Uani 1 1 d .
H117 H 0.3861 1.1451 0.9439 0.026 Uiso 1 1 calc R
C118 C 0.4853(4) 1.1308(4) 0.87372(19) 0.0223(11) Uani 1 1 d .
H118 H 0.5607 1.0719 0.8669 0.027 Uiso 1 1 calc R
C119 C 0.4935(4) 1.2456(4) 0.8594(2) 0.0287(12) Uani 1 1 d .
H11K H 0.5215 1.2572 0.8211 0.034 Uiso 1 1 calc R
H11L H 0.4172 1.3082 0.8591 0.034 Uiso 1 1 calc R
C120 C 0.5716(4) 1.2512(4) 0.90105(19) 0.0268(11) Uani 1 1 d .
H12C H 0.6500 1.1965 0.8971 0.032 Uiso 1 1 calc R
H12D H 0.5681 1.3282 0.8914 0.032 Uiso 1 1 calc R
C121 C 0.5412(4) 1.2250(4) 0.96180(19) 0.0227(11) Uani 1 1 d .
C122 C 0.5458(4) 1.1056(4) 0.97314(18) 0.0222(11) Uani 1 1 d .
H122 H 0.6233 1.0539 0.9643 0.027 Uiso 1 1 calc R
C123 C 0.5385(4) 1.0708(4) 1.03644(19) 0.0261(11) Uani 1 1 d .
H12E H 0.5755 0.9872 1.0502 0.031 Uiso 1 1 calc R
H12F H 0.4593 1.1006 1.0473 0.031 Uiso 1 1 calc R
C124 C 0.6019(4) 1.1257(4) 1.05942(19) 0.0250(11) Uani 1 1 d .
H12G H 0.6729 1.0663 1.0798 0.030 Uiso 1 1 calc R
H12H H 0.5551 1.1712 1.0857 0.030 Uiso 1 1 calc R
C125 C 0.6275(4) 1.2038(4) 1.00792(18) 0.0206(11) Uani 1 1 d .
H125 H 0.7034 1.1560 0.9957 0.025 Uiso 1 1 calc R
C126 C 0.6360(4) 1.3035(4) 1.0234(2) 0.0290(12) Uani 1 1 d .
H126 H 0.5614 1.3516 1.0368 0.035 Uiso 1 1 calc R
C127 C 0.7252(4) 1.2583(4) 1.0721(2) 0.0287(12) Uani 1 1 d .
H12I H 0.7096 1.2045 1.1025 0.034 Uiso 1 1 calc R
H12J H 0.8002 1.2153 1.0584 0.034 Uiso 1 1 calc R
C128 C 0.7300(5) 1.3496(5) 1.0969(2) 0.0312(12) Uani 1 1 d .
H12K H 0.6552 1.3936 1.1105 0.037 Uiso 1 1 calc R
H12L H 0.7478 1.4026 1.0672 0.037 Uiso 1 1 calc R
C129 C 0.8183(4) 1.2992(4) 1.1456(2) 0.0294(12) Uani 1 1 d .
H12M H 0.8006 1.2452 1.1747 0.035 Uiso 1 1 calc R
H12N H 0.8927 1.2555 1.1315 0.035 Uiso 1 1 calc R
C130 C 0.8270(4) 1.3858(5) 1.1730(2) 0.0293(12) Uani 1 1 d .
H130 H 0.7528 1.4248 1.1894 0.035 Uiso 1 1 calc R
C131 C 0.9153(4) 1.3256(5) 1.2213(2) 0.0341(13) Uani 1 1 d .
H13A H 0.8990 1.2677 1.2473 0.051 Uiso 1 1 calc R
H13B H 0.9140 1.3810 1.2412 0.051 Uiso 1 1 calc R
H13C H 0.9899 1.2895 1.2065 0.051 Uiso 1 1 calc R
C132 C 0.8481(5) 1.4773(5) 1.1313(2) 0.0345(13) Uani 1 1 d .
H13D H 0.7894 1.5148 1.1010 0.052 Uiso 1 1 calc R
H13E H 0.9218 1.4426 1.1154 0.052 Uiso 1 1 calc R
H13F H 0.8468 1.5336 1.1506 0.052 Uiso 1 1 calc R
C133 C 0.6624(5) 1.3768(5) 0.9733(2) 0.0348(13) Uani 1 1 d .
H13G H 0.6656 1.4404 0.9845 0.052 Uiso 1 1 calc R
H13H H 0.6036 1.4062 0.9435 0.052 Uiso 1 1 calc R
H13I H 0.7353 1.3312 0.9595 0.052 Uiso 1 1 calc R
C134 C 0.4258(4) 1.3153(4) 0.9717(2) 0.0277(12) Uani 1 1 d .
H13J H 0.4083 1.2968 1.0111 0.041 Uiso 1 1 calc R
H13K H 0.3685 1.3175 0.9475 0.041 Uiso 1 1 calc R
H13L H 0.4266 1.3897 0.9627 0.041 Uiso 1 1 calc R
C135 C 0.2802(4) 1.2266(4) 0.8364(2) 0.0312(12) Uani 1 1 d .
H13M H 0.2562 1.2205 0.8752 0.047 Uiso 1 1 calc R
H13N H 0.2267 1.2214 0.8128 0.047 Uiso 1 1 calc R
H13O H 0.2826 1.2998 0.8224 0.047 Uiso 1 1 calc R
C136 C 0.3510(4) 0.9329(4) 0.67828(19) 0.0182(10) Uani 1 1 d .
C137 C 0.3124(4) 0.8454(4) 0.6113(2) 0.0241(11) Uani 1 1 d .
H13P H 0.3619 0.8700 0.5855 0.029 Uiso 1 1 calc R
H13Q H 0.2447 0.8618 0.5892 0.029 Uiso 1 1 calc R
C138 C 0.3744(4) 0.7180(4) 0.6370(2) 0.0241(11) Uani 1 1 d .
H13R H 0.4465 0.7011 0.6554 0.029 Uiso 1 1 calc R
H13S H 0.3285 0.6958 0.6663 0.029 Uiso 1 1 calc R
C139 C 0.3203(4) 0.6276(4) 0.57479(19) 0.0202(10) Uani 1 1 d .
C140 C 0.3497(4) 0.5659(4) 0.53279(19) 0.0212(11) Uani 1 1 d .
H140 H 0.4224 0.5445 0.5181 0.025 Uiso 1 1 calc R
C141 C 0.2754(4) 0.5362(4) 0.5127(2) 0.0246(11) Uani 1 1 d .
H141 H 0.2971 0.4929 0.4851 0.030 Uiso 1 1 calc R
C142 C 0.1694(4) 0.5693(4) 0.5329(2) 0.0282(12) Uani 1 1 d .
C143 C 0.1368(4) 0.6334(4) 0.5735(2) 0.0285(12) Uani 1 1 d .
H143 H 0.0628 0.6571 0.5867 0.034 Uiso 1 1 calc R
C144 C 0.2108(4) 0.6622(4) 0.5944(2) 0.0225(11) Uani 1 1 d .
H144 H 0.1883 0.7054 0.6221 0.027 Uiso 1 1 calc R
C145 C 0.2802(6) 0.6459(6) 0.8398(3) 0.0509(17) Uani 1 1 d .
H145 H 0.2547 0.5851 0.8441 0.061 Uiso 1 1 calc R
C146 C 0.9858(5) 0.0836(5) 0.8223(2) 0.0403(14) Uani 1 1 d .
H146 H 1.0023 0.0241 0.8010 0.048 Uiso 1 1 calc R
C147 C 0.4065(5) 0.9101(5) 0.4160(2) 0.0382(14) Uani 1 1 d .
H147 H 0.3675 0.9863 0.4250 0.046 Uiso 1 1 calc R
C148 C 1.0905(4) 0.3114(5) 0.4149(3) 0.0404(14) Uani 1 1 d .
H148 H 1.1380 0.3023 0.4475 0.048 Uiso 1 1 calc R
N1 N 1.0709(3) 1.1155(3) 0.56894(16) 0.0244(9) Uani 1 1 d D
H1' H 1.127(3) 1.114(4) 0.5480(17) 0.029 Uiso 1 1 d D
N2 N 0.9614(3) 1.3590(3) 0.63870(16) 0.0218(9) Uani 1 1 d D
H2' H 0.914(3) 1.358(4) 0.6644(15) 0.026 Uiso 1 1 d D
N3 N 1.2635(4) 1.4730(3) 0.72492(17) 0.0292(10) Uani 1 1 d .
N4 N 0.7688(3) 0.5817(3) 0.53883(15) 0.0218(9) Uani 1 1 d D
H4' H 0.829(3) 0.564(4) 0.5210(17) 0.026 Uiso 1 1 d D
N5 N 0.6607(3) 0.8111(3) 0.61792(16) 0.0226(9) Uani 1 1 d D
H5' H 0.591(2) 0.846(4) 0.6266(19) 0.027 Uiso 1 1 d D
N6 N 0.9630(4) 0.9417(4) 0.69065(18) 0.0347(11) Uani 1 1 d .
N7 N 0.5985(3) 0.4028(3) 0.70919(17) 0.0276(10) Uani 1 1 d D
H7' H 0.527(2) 0.435(4) 0.718(2) 0.033 Uiso 1 1 d D
N8 N 0.6846(3) 0.2282(3) 0.60129(16) 0.0255(9) Uani 1 1 d D
H8' H 0.754(2) 0.184(4) 0.598(2) 0.031 Uiso 1 1 d D
N9 N 0.3727(4) 0.1063(4) 0.53093(17) 0.0333(10) Uani 1 1 d .
N10 N 0.2795(3) 0.9084(3) 0.65482(16) 0.0226(9) Uani 1 1 d D
H10' H 0.222(3) 0.911(4) 0.6751(17) 0.027 Uiso 1 1 d D
N11 N 0.3972(3) 0.6512(3) 0.59549(16) 0.0224(9) Uani 1 1 d D
H11' H 0.462(2) 0.626(4) 0.5790(17) 0.027 Uiso 1 1 d D
N12 N 0.0913(4) 0.5367(4) 0.51286(18) 0.0349(11) Uani 1 1 d .
O1 O 1.0421(3) 1.0288(3) 0.50997(13) 0.0236(7) Uani 1 1 d .
O2 O 0.9092(3) 1.0938(3) 0.57238(13) 0.0255(7) Uani 1 1 d .
O3 O 1.3573(3) 1.4473(3) 0.70502(15) 0.0345(8) Uani 1 1 d .
O4 O 1.2346(3) 1.5219(4) 0.76404(16) 0.0458(10) Uani 1 1 d .
O5 O 0.7148(2) 0.5468(3) 0.46488(12) 0.0216(7) Uani 1 1 d .
O6 O 0.5988(2) 0.5820(3) 0.53621(12) 0.0233(7) Uani 1 1 d .
O7 O 0.9316(4) 1.0075(4) 0.72180(16) 0.0484(10) Uani 1 1 d .
O8 O 1.0590(3) 0.9036(3) 0.67412(16) 0.0405(9) Uani 1 1 d .
O9 O 0.6235(3) 0.5328(3) 0.74033(12) 0.0256(7) Uani 1 1 d .
O10 O 0.7710(3) 0.3986(3) 0.70696(13) 0.0280(8) Uani 1 1 d .
O11 O 0.2714(3) 0.1623(4) 0.53855(17) 0.0500(11) Uani 1 1 d .
O12 O 0.4058(3) 0.0259(3) 0.50950(16) 0.0447(10) Uani 1 1 d .
O13 O 0.3058(3) 0.9782(3) 0.72216(13) 0.0248(7) Uani 1 1 d .
O14 O 0.4451(3) 0.9168(3) 0.66281(12) 0.0246(7) Uani 1 1 d .
O15 O -0.0063(3) 0.5775(3) 0.52800(16) 0.0428(9) Uani 1 1 d .
O16 O 0.1251(3) 0.4683(4) 0.48341(17) 0.0482(10) Uani 1 1 d .
Cl1 Cl 0.18178(19) 0.77049(16) 0.79611(8) 0.0814(6) Uani 1 1 d .
Cl2 Cl 0.41043(17) 0.6020(2) 0.81050(9) 0.0825(6) Uani 1 1 d .
Cl3 Cl 0.28919(17) 0.66973(17) 0.90621(7) 0.0703(5) Uani 1 1 d .
Cl4 Cl 1.01718(13) 0.18867(13) 0.78067(7) 0.0545(4) Uani 1 1 d .
Cl5 Cl 1.07023(16) 0.01911(17) 0.88472(6) 0.0644(5) Uani 1 1 d .
Cl6 Cl 0.84332(15) 0.13836(17) 0.83653(9) 0.0795(6) Uani 1 1 d .
Cl7 Cl 0.35978(14) 0.81752(16) 0.45970(8) 0.0690(5) Uani 1 1 d .
Cl8 Cl 0.55246(13) 0.85639(15) 0.42898(6) 0.0512(4) Uani 1 1 d .
Cl9 Cl 0.37675(16) 0.92405(15) 0.34557(6) 0.0581(4) Uani 1 1 d .
Cl10 Cl 0.95027(12) 0.37078(16) 0.43380(6) 0.0551(4) Uani 1 1 d .
Cl11 Cl 1.13244(15) 0.17638(14) 0.40372(9) 0.0666(5) Uani 1 1 d .
Cl12 Cl 1.11430(17) 0.40005(15) 0.35924(9) 0.0814(6) Uani 1 1 d .

loop_
_atom_site_aniso_label
_atom_site_aniso_U_11
_atom_site_aniso_U_22
_atom_site_aniso_U_33
_atom_site_aniso_U_23
_atom_site_aniso_U_13
_atom_site_aniso_U_12
C1 0.021(3) 0.030(3) 0.029(3) -0.009(2) -0.002(2) -0.016(2)
C2 0.022(3) 0.032(3) 0.026(3) -0.016(2) 0.005(2) -0.015(2)
C3 0.027(3) 0.027(3) 0.024(3) -0.009(2) -0.001(2) -0.014(2)
C4 0.020(3) 0.018(2) 0.023(2) -0.008(2) 0.002(2) -0.009(2)
C5 0.027(3) 0.021(3) 0.032(3) -0.012(2) -0.001(2) -0.011(2)
C6 0.022(3) 0.029(3) 0.028(3) -0.005(2) -0.001(2) -0.010(2)
C7 0.042(4) 0.030(3) 0.049(4) -0.008(3) -0.024(3) -0.006(3)
C8 0.051(4) 0.034(3) 0.064(4) -0.022(3) -0.032(3) -0.002(3)
C9 0.028(3) 0.017(3) 0.040(3) -0.011(2) -0.012(2) -0.003(2)
C10 0.030(3) 0.028(3) 0.015(2) -0.001(2) 0.000(2) -0.016(2)
C11 0.014(2) 0.027(3) 0.036(3) -0.016(2) -0.002(2) -0.005(2)
C12 0.023(3) 0.032(3) 0.029(3) -0.005(2) -0.002(2) -0.014(2)
C13 0.023(3) 0.016(2) 0.020(2) -0.0035(19) -0.004(2) -0.006(2)
C14 0.040(3) 0.016(3) 0.041(3) -0.002(2) -0.019(3) -0.007(2)
C15 0.054(4) 0.040(4) 0.085(5) -0.036(4) -0.040(4) 0.007(3)
C16 0.059(4) 0.020(3) 0.072(4) -0.021(3) -0.039(3) 0.000(3)
C17 0.034(3) 0.023(3) 0.030(3) -0.007(2) -0.007(2) -0.014(2)
C18 0.027(3) 0.022(3) 0.027(3) -0.002(2) -0.005(2) -0.016(2)
C19 0.037(3) 0.028(3) 0.033(3) -0.001(2) -0.009(2) -0.019(3)
C20 0.037(3) 0.029(3) 0.030(3) -0.008(2) -0.002(2) -0.024(2)
C21 0.029(3) 0.023(3) 0.035(3) -0.005(2) -0.002(2) -0.017(2)
C22 0.041(3) 0.029(3) 0.028(3) -0.006(2) -0.004(2) -0.020(3)
C23 0.026(3) 0.022(3) 0.038(3) -0.005(2) -0.007(2) -0.010(2)
C24 0.033(3) 0.052(4) 0.037(3) -0.015(3) -0.001(2) -0.025(3)
C25 0.031(3) 0.032(3) 0.026(3) -0.010(2) -0.001(2) -0.016(2)
C26 0.026(3) 0.046(3) 0.027(3) -0.012(2) 0.000(2) -0.021(3)
C27 0.027(3) 0.028(3) 0.031(3) -0.008(2) -0.004(2) -0.013(2)
C28 0.022(3) 0.019(3) 0.030(3) -0.008(2) -0.001(2) -0.013(2)
C29 0.017(3) 0.029(3) 0.027(3) -0.011(2) 0.000(2) -0.011(2)
C30 0.020(3) 0.032(3) 0.024(2) -0.012(2) 0.005(2) -0.015(2)
C31 0.013(2) 0.016(2) 0.029(3) -0.005(2) 0.0021(19) -0.006(2)
C32 0.022(3) 0.030(3) 0.026(3) -0.015(2) 0.007(2) -0.014(2)
C33 0.014(2) 0.030(3) 0.033(3) -0.013(2) 0.005(2) -0.015(2)
C34 0.018(2) 0.025(3) 0.022(2) -0.008(2) 0.0014(19) -0.015(2)
C35 0.023(3) 0.030(3) 0.026(3) -0.014(2) 0.006(2) -0.016(2)
C36 0.018(3) 0.034(3) 0.033(3) -0.013(2) 0.005(2) -0.016(2)
C37 0.015(2) 0.030(3) 0.029(3) -0.016(2) 0.003(2) -0.013(2)
C38 0.029(3) 0.032(3) 0.026(3) -0.007(2) 0.001(2) -0.021(2)
C39 0.028(3) 0.031(3) 0.023(2) -0.007(2) 0.000(2) -0.017(2)
C40 0.018(3) 0.031(3) 0.018(2) -0.008(2) 0.0065(19) -0.014(2)
C41 0.020(3) 0.020(2) 0.022(2) -0.010(2) 0.004(2) -0.011(2)
C42 0.019(3) 0.026(3) 0.022(2) -0.006(2) 0.004(2) -0.012(2)
C43 0.022(3) 0.024(3) 0.021(2) -0.009(2) 0.003(2) -0.010(2)
C44 0.020(3) 0.022(3) 0.028(3) -0.005(2) -0.002(2) -0.012(2)
C45 0.025(3) 0.032(3) 0.025(3) -0.005(2) 0.000(2) -0.019(2)
C46 0.027(3) 0.029(3) 0.019(2) -0.003(2) 0.001(2) -0.015(2)
C47 0.029(3) 0.029(3) 0.023(2) -0.007(2) -0.003(2) -0.017(2)
C48 0.037(3) 0.024(3) 0.023(2) -0.004(2) -0.002(2) -0.017(2)
C49 0.020(3) 0.023(3) 0.026(3) -0.007(2) 0.000(2) -0.012(2)
C50 0.016(2) 0.022(3) 0.028(3) -0.007(2) 0.004(2) -0.008(2)
C51 0.028(3) 0.028(3) 0.022(2) -0.008(2) 0.002(2) -0.017(2)
C52 0.029(3) 0.031(3) 0.023(2) -0.012(2) 0.005(2) -0.019(2)
C53 0.015(2) 0.033(3) 0.034(3) -0.013(2) 0.003(2) -0.014(2)
C54 0.016(2) 0.024(3) 0.034(3) -0.009(2) -0.001(2) -0.011(2)
C55 0.026(3) 0.037(3) 0.028(3) -0.011(2) 0.003(2) -0.019(2)
C56 0.018(3) 0.037(3) 0.035(3) -0.016(2) 0.004(2) -0.016(2)
C57 0.024(3) 0.035(3) 0.025(3) -0.009(2) -0.001(2) -0.018(2)
C58 0.027(3) 0.046(3) 0.037(3) -0.015(3) 0.003(2) -0.027(3)
C59 0.044(4) 0.081(5) 0.046(4) -0.024(3) 0.003(3) -0.040(4)
C60 0.050(4) 0.056(4) 0.055(4) -0.028(3) 0.005(3) -0.036(3)
C61 0.028(3) 0.035(3) 0.030(3) -0.006(2) -0.008(2) -0.016(2)
C62 0.022(3) 0.033(3) 0.022(2) -0.005(2) 0.001(2) -0.016(2)
C63 0.026(3) 0.034(3) 0.028(3) -0.014(2) 0.001(2) -0.015(2)
C64 0.017(2) 0.020(2) 0.016(2) -0.0033(19) -0.0023(18) -0.010(2)
C65 0.019(3) 0.024(3) 0.023(2) -0.008(2) -0.005(2) -0.011(2)
C66 0.024(3) 0.028(3) 0.017(2) -0.003(2) -0.001(2) -0.016(2)
C67 0.013(2) 0.018(2) 0.024(2) 0.003(2) -0.0039(19) -0.009(2)
C68 0.018(2) 0.024(3) 0.026(2) -0.011(2) 0.009(2) -0.015(2)
C69 0.025(3) 0.026(3) 0.023(2) -0.009(2) 0.003(2) -0.014(2)
C70 0.024(3) 0.023(3) 0.032(3) -0.002(2) -0.003(2) -0.016(2)
C71 0.014(2) 0.026(3) 0.042(3) -0.009(2) 0.009(2) -0.010(2)
C72 0.017(3) 0.021(3) 0.036(3) -0.011(2) 0.002(2) -0.009(2)
C73 0.015(2) 0.035(3) 0.025(2) -0.012(2) 0.003(2) -0.016(2)
C74 0.021(3) 0.022(3) 0.031(3) -0.007(2) 0.003(2) -0.011(2)
C75 0.017(2) 0.024(3) 0.022(2) 0.000(2) -0.002(2) -0.011(2)
C76 0.017(2) 0.023(3) 0.023(2) -0.002(2) -0.006(2) -0.009(2)
C77 0.019(3) 0.028(3) 0.027(3) -0.005(2) -0.003(2) -0.010(2)
C78 0.019(3) 0.031(3) 0.020(2) -0.002(2) -0.003(2) -0.010(2)
C79 0.027(3) 0.022(3) 0.035(3) -0.010(2) -0.005(2) -0.005(2)
C80 0.025(3) 0.026(3) 0.041(3) -0.011(2) -0.006(2) -0.009(2)
C81 0.020(3) 0.025(3) 0.031(3) -0.003(2) -0.005(2) -0.010(2)
C82 0.022(3) 0.024(3) 0.030(3) -0.004(2) -0.004(2) -0.014(2)
C83 0.033(3) 0.023(3) 0.040(3) -0.008(2) -0.012(2) -0.010(2)
C84 0.027(3) 0.021(3) 0.036(3) -0.003(2) -0.014(2) -0.007(2)
C85 0.022(3) 0.024(3) 0.033(3) -0.002(2) -0.005(2) -0.012(2)
C86 0.026(3) 0.022(3) 0.031(3) -0.004(2) -0.007(2) -0.011(2)
C87 0.033(3) 0.032(3) 0.039(3) -0.008(2) -0.015(3) -0.010(3)
C88 0.022(3) 0.031(3) 0.032(3) -0.007(2) -0.007(2) -0.012(2)
C89 0.023(3) 0.024(3) 0.027(3) -0.007(2) -0.003(2) -0.011(2)
C90 0.023(3) 0.034(3) 0.037(3) -0.011(2) -0.001(2) -0.016(2)
C91 0.022(3) 0.041(3) 0.041(3) -0.021(3) 0.002(2) -0.018(2)
C92 0.022(3) 0.044(3) 0.042(3) -0.019(3) 0.001(2) -0.015(3)
C93 0.029(3) 0.055(4) 0.035(3) -0.017(3) 0.000(2) -0.021(3)
C94 0.029(3) 0.050(4) 0.031(3) -0.016(3) 0.001(2) -0.019(3)
C95 0.063(5) 0.059(4) 0.050(4) -0.027(3) 0.013(3) -0.031(4)
C96 0.063(5) 0.071(5) 0.057(4) -0.025(4) -0.019(4) -0.016(4)
C97 0.034(3) 0.034(3) 0.050(3) -0.019(3) -0.006(3) -0.008(3)
C98 0.027(3) 0.036(3) 0.041(3) -0.011(3) -0.002(2) -0.015(3)
C99 0.025(3) 0.032(3) 0.029(3) -0.007(2) 0.000(2) -0.015(2)
C100 0.023(3) 0.024(3) 0.031(3) -0.006(2) 0.002(2) -0.014(2)
C101 0.023(3) 0.035(3) 0.030(3) -0.010(2) -0.002(2) -0.021(2)
C102 0.018(3) 0.037(3) 0.037(3) -0.013(2) 0.005(2) -0.020(2)
C103 0.020(3) 0.022(3) 0.018(2) -0.0035(19) 0.0028(19) -0.009(2)
C104 0.018(3) 0.031(3) 0.034(3) -0.015(2) 0.005(2) -0.010(2)
C105 0.020(3) 0.041(3) 0.032(3) -0.020(2) 0.011(2) -0.021(2)
C106 0.021(3) 0.031(3) 0.027(3) -0.013(2) 0.004(2) -0.018(2)
C107 0.030(3) 0.019(3) 0.018(2) -0.004(2) -0.002(2) -0.011(2)
C108 0.017(2) 0.025(3) 0.024(2) -0.009(2) 0.002(2) -0.007(2)
C109 0.017(2) 0.023(3) 0.028(3) -0.010(2) 0.000(2) -0.010(2)
C110 0.029(3) 0.039(3) 0.020(2) -0.006(2) 0.001(2) -0.021(2)
C111 0.033(3) 0.036(3) 0.026(3) -0.009(2) 0.004(2) -0.023(3)
C112 0.022(3) 0.024(3) 0.024(2) -0.006(2) 0.004(2) -0.015(2)
C113 0.014(2) 0.023(3) 0.026(3) -0.009(2) 0.003(2) -0.011(2)
C114 0.020(3) 0.023(3) 0.032(3) -0.008(2) -0.002(2) -0.015(2)
C115 0.029(3) 0.023(3) 0.033(3) -0.014(2) 0.014(2) -0.019(2)
C116 0.030(3) 0.027(3) 0.019(2) -0.007(2) 0.006(2) -0.017(2)
C117 0.020(3) 0.024(3) 0.025(2) -0.006(2) 0.001(2) -0.014(2)
C118 0.021(3) 0.023(3) 0.025(2) -0.006(2) 0.006(2) -0.012(2)
C119 0.033(3) 0.033(3) 0.025(3) 0.000(2) -0.003(2) -0.021(2)
C120 0.036(3) 0.030(3) 0.027(3) -0.009(2) 0.002(2) -0.025(2)
C121 0.027(3) 0.022(3) 0.025(3) -0.004(2) 0.003(2) -0.018(2)
C122 0.029(3) 0.023(3) 0.021(2) -0.011(2) 0.005(2) -0.014(2)
C123 0.034(3) 0.028(3) 0.023(2) -0.004(2) 0.001(2) -0.021(2)
C124 0.029(3) 0.030(3) 0.022(2) -0.005(2) 0.001(2) -0.019(2)
C125 0.023(3) 0.027(3) 0.020(2) -0.007(2) 0.006(2) -0.018(2)
C126 0.030(3) 0.034(3) 0.029(3) -0.008(2) 0.001(2) -0.019(2)
C127 0.033(3) 0.032(3) 0.032(3) -0.008(2) 0.004(2) -0.024(2)
C128 0.035(3) 0.039(3) 0.029(3) -0.011(2) -0.005(2) -0.022(3)
C129 0.030(3) 0.030(3) 0.035(3) -0.011(2) 0.004(2) -0.017(2)
C130 0.027(3) 0.041(3) 0.029(3) -0.017(2) 0.006(2) -0.019(3)
C131 0.028(3) 0.047(3) 0.034(3) -0.013(3) 0.002(2) -0.020(3)
C132 0.039(3) 0.040(3) 0.037(3) -0.016(3) 0.009(2) -0.026(3)
C133 0.060(4) 0.041(3) 0.025(3) -0.006(2) 0.002(3) -0.042(3)
C134 0.027(3) 0.027(3) 0.036(3) -0.011(2) 0.001(2) -0.016(2)
C135 0.034(3) 0.024(3) 0.037(3) -0.009(2) 0.001(2) -0.013(2)
C136 0.013(2) 0.017(2) 0.026(2) -0.008(2) 0.0034(19) -0.008(2)
C137 0.018(3) 0.032(3) 0.026(3) -0.006(2) -0.003(2) -0.013(2)
C138 0.017(3) 0.035(3) 0.029(3) -0.015(2) 0.005(2) -0.015(2)
C139 0.012(2) 0.020(3) 0.029(3) -0.001(2) 0.000(2) -0.009(2)
C140 0.012(2) 0.023(3) 0.025(3) -0.003(2) 0.003(2) -0.006(2)
C141 0.026(3) 0.029(3) 0.025(3) -0.010(2) 0.005(2) -0.016(2)
C142 0.023(3) 0.029(3) 0.039(3) -0.005(2) -0.002(2) -0.018(2)
C143 0.015(3) 0.036(3) 0.038(3) -0.010(2) 0.009(2) -0.015(2)
C144 0.016(2) 0.023(3) 0.034(3) -0.013(2) 0.001(2) -0.011(2)
C145 0.056(4) 0.069(4) 0.049(4) -0.028(3) 0.018(3) -0.040(4)
C146 0.033(3) 0.046(4) 0.043(3) -0.011(3) 0.012(3) -0.020(3)
C147 0.038(3) 0.039(3) 0.033(3) -0.009(3) -0.004(2) -0.012(3)
C148 0.022(3) 0.056(4) 0.055(4) -0.027(3) 0.011(3) -0.022(3)
N1 0.018(2) 0.030(2) 0.035(2) -0.0178(19) 0.0053(17) -0.0148(18)
N2 0.012(2) 0.029(2) 0.030(2) -0.0130(18) 0.0061(16) -0.0120(17)
N3 0.026(2) 0.031(2) 0.034(2) -0.006(2) -0.0025(19) -0.017(2)
N4 0.015(2) 0.032(2) 0.026(2) -0.0132(18) 0.0062(16) -0.0140(18)
N5 0.015(2) 0.031(2) 0.030(2) -0.0160(18) 0.0056(17) -0.0136(18)
N6 0.029(3) 0.039(3) 0.044(3) -0.011(2) -0.002(2) -0.020(2)
N7 0.012(2) 0.040(3) 0.038(2) -0.021(2) 0.0029(18) -0.0120(19)
N8 0.013(2) 0.035(2) 0.035(2) -0.0174(19) 0.0031(18) -0.0131(18)
N9 0.035(3) 0.050(3) 0.036(2) -0.021(2) 0.007(2) -0.033(2)
N10 0.013(2) 0.029(2) 0.032(2) -0.0130(18) 0.0020(16) -0.0123(18)
N11 0.013(2) 0.028(2) 0.029(2) -0.0107(18) 0.0059(16) -0.0102(18)
N12 0.029(3) 0.045(3) 0.044(3) -0.011(2) -0.001(2) -0.028(2)
O1 0.0197(17) 0.0366(19) 0.0304(17) -0.0197(15) 0.0066(14) -0.0213(15)
O2 0.0154(17) 0.040(2) 0.0291(17) -0.0160(15) 0.0061(13) -0.0156(15)
O3 0.021(2) 0.040(2) 0.051(2) -0.0126(17) 0.0003(17) -0.0195(17)
O4 0.042(2) 0.073(3) 0.054(2) -0.042(2) 0.0126(19) -0.041(2)
O5 0.0150(16) 0.0362(18) 0.0250(16) -0.0148(14) 0.0030(13) -0.0178(14)
O6 0.0145(16) 0.0337(18) 0.0297(17) -0.0128(15) 0.0048(13) -0.0155(14)
O7 0.056(3) 0.070(3) 0.051(2) -0.028(2) 0.003(2) -0.049(2)
O8 0.023(2) 0.046(2) 0.060(2) -0.0064(19) -0.0037(18) -0.0236(18)
O9 0.0180(17) 0.0380(19) 0.0294(17) -0.0131(15) 0.0030(13) -0.0175(15)
O10 0.0142(17) 0.039(2) 0.0383(19) -0.0170(16) 0.0074(14) -0.0149(15)
O11 0.030(2) 0.077(3) 0.071(3) -0.044(2) 0.019(2) -0.038(2)
O12 0.053(3) 0.063(3) 0.051(2) -0.034(2) 0.0086(19) -0.045(2)
O13 0.0141(16) 0.0331(19) 0.0323(18) -0.0148(15) 0.0006(13) -0.0112(14)
O14 0.0173(17) 0.0340(18) 0.0288(17) -0.0142(15) 0.0027(14) -0.0138(15)
O15 0.020(2) 0.063(3) 0.058(2) -0.022(2) 0.0037(17) -0.0260(19)
O16 0.046(3) 0.064(3) 0.062(3) -0.038(2) 0.006(2) -0.038(2)
Cl1 0.0944(15) 0.0687(12) 0.0696(12) -0.0102(10) -0.0224(11) -0.0254(11)
Cl2 0.0586(11) 0.1422(19) 0.0912(14) -0.0653(13) 0.0302(10) -0.0682(12)
Cl3 0.0789(13) 0.0961(14) 0.0454(9) -0.0286(9) 0.0053(8) -0.0412(11)
Cl4 0.0347(8) 0.0488(9) 0.0691(10) 0.0051(8) 0.0083(7) -0.0191(7)
Cl5 0.0650(11) 0.0938(13) 0.0395(8) -0.0054(8) 0.0057(8) -0.0451(10)
Cl6 0.0391(10) 0.0797(13) 0.1105(15) -0.0112(11) 0.0303(10) -0.0272(9)
Cl7 0.0423(9) 0.0771(12) 0.0658(10) 0.0139(9) 0.0125(8) -0.0238(9)
Cl8 0.0390(8) 0.0749(11) 0.0393(8) -0.0162(7) 0.0081(6) -0.0241(8)
Cl9 0.0806(12) 0.0757(11) 0.0359(8) -0.0041(7) -0.0113(7) -0.0530(10)
Cl10 0.0232(7) 0.0996(13) 0.0537(9) -0.0352(9) 0.0130(6) -0.0296(8)
Cl11 0.0541(10) 0.0508(10) 0.1053(14) -0.0213(9) 0.0228(10) -0.0332(8)
Cl12 0.0701(12) 0.0467(10) 0.1028(14) -0.0022(9) 0.0435(11) -0.0170(9)

loop_
_atom_type_symbol
_atom_type_description
_atom_type_scat_dispersion_real
_atom_type_scat_dispersion_imag
_atom_type_scat_source
C C 0.0033 0.0016 'International Tables Vol C Tables 4.2.6.8 and 6.1.1.4'
H H 0.0000 0.0000 'International Tables Vol C Tables 4.2.6.8 and 6.1.1.4'
N N 0.0061 0.0033 'International Tables Vol C Tables 4.2.6.8 and 6.1.1.4'
O O 0.0106 0.0060 'International Tables Vol C Tables 4.2.6.8 and 6.1.1.4'
Cl Cl 0.1484 0.1585 'International Tables Vol C Tables 4.2.6.8 and 6.1.1.4'

loop_
_geom_angle_atom_site_label_1
_geom_angle_atom_site_label_2
_geom_angle_atom_site_label_3
_geom_angle
O1 C1 C6 104.3(4)
O1 C1 C2 111.4(4)
C6 C1 C2 111.2(4)
O1 C1 H1 110.0
C6 C1 H1 110.0
C2 C1 H1 110.0
C1 C2 C3 108.7(4)
C1 C2 H2A 109.9
C3 C2 H2A 109.9
C1 C2 H2B 109.9
C3 C2 H2B 109.9
H2A C2 H2B 108.3
C2 C3 C4 113.9(4)
C2 C3 H3A 108.8
C4 C3 H3A 108.8
C2 C3 H3B 108.8
C4 C3 H3B 108.8
H3A C3 H3B 107.7
C5 C4 C25 108.2(4)
C5 C4 C10 109.3(4)
C25 C4 C10 112.1(4)
C5 C4 C3 108.1(4)
C25 C4 C3 108.5(4)
C10 C4 C3 110.6(4)
C7 C5 C6 119.9(5)
C7 C5 C4 122.6(4)
C6 C5 C4 117.4(4)
C1 C6 C5 113.4(4)
C1 C6 H6A 108.9
C5 C6 H6A 108.9
C1 C6 H6B 108.9
C5 C6 H6B 108.9
H6A C6 H6B 107.7
C5 C7 C8 125.3(5)
C5 C7 H7 117.4
C8 C7 H7 117.4
C7 C8 C9 112.6(5)
C7 C8 H8A 109.1
C9 C8 H8A 109.1
C7 C8 H8B 109.1
C9 C8 H8B 109.1
H8A C8 H8B 107.8
C14 C9 C10 111.3(4)
C14 C9 C8 111.5(4)
C10 C9 C8 108.0(4)
C14 C9 H9 108.7
C10 C9 H9 108.7
C8 C9 H9 108.7
C9 C10 C4 112.1(4)
C9 C10 C11 111.9(4)
C4 C10 C11 112.8(4)
C9 C10 H10 106.5
C4 C10 H10 106.5
C11 C10 H10 106.5
C12 C11 C10 114.2(4)
C12 C11 H11A 108.7
C10 C11 H11A 108.7
C12 C11 H11B 108.7
C10 C11 H11B 108.7
H11A C11 H11B 107.6
C11 C12 C13 112.0(4)
C11 C12 H12A 109.2
C13 C12 H12A 109.2
C11 C12 H12B 109.2
C13 C12 H12B 109.2
H12A C12 H12B 107.9
C26 C13 C12 111.0(4)
C26 C13 C17 110.5(4)
C12 C13 C17 116.2(4)
C26 C13 C14 112.4(4)
C12 C13 C14 106.2(4)
C17 C13 C14 100.1(4)
C9 C14 C15 118.5(5)
C9 C14 C13 114.5(4)
C15 C14 C13 103.9(4)
C9 C14 H14 106.4
C15 C14 H14 106.4
C13 C14 H14 106.4
C14 C15 C16 103.1(5)
C14 C15 H15A 111.1
C16 C15 H15A 111.1
C14 C15 H15B 111.1
C16 C15 H15B 111.1
H15A C15 H15B 109.1
C15 C16 C17 107.2(4)
C15 C16 H16A 110.3
C17 C16 H16A 110.3
C15 C16 H16B 110.3
C17 C16 H16B 110.3
H16A C16 H16B 108.5
C18 C17 C13 119.2(4)
C18 C17 C16 111.7(4)
C13 C17 C16 103.4(4)
C18 C17 H17 107.4
C13 C17 H17 107.4
C16 C17 H17 107.4
C27 C18 C19 108.9(4)
C27 C18 C17 113.5(4)
C19 C18 C17 110.2(4)
C27 C18 H18 108.0
C19 C18 H18 108.0
C17 C18 H18 108.0
C20 C19 C18 115.2(4)
C20 C19 H19A 108.5
C18 C19 H19A 108.5
C20 C19 H19B 108.5
C18 C19 H19B 108.5
H19A C19 H19B 107.5
C19 C20 C21 112.8(4)
C19 C20 H20A 109.0
C21 C20 H20A 109.0
C19 C20 H20B 109.0
C21 C20 H20B 109.0
H20A C20 H20B 107.8
C20 C21 C23 114.2(4)
C20 C21 H21A 108.7
C23 C21 H21A 108.7
C20 C21 H21B 108.7
C23 C21 H21B 108.7
H21A C21 H21B 107.6
C23 C22 H22A 109.5
C23 C22 H22B 109.5
H22A C22 H22B 109.5
C23 C22 H22C 109.5
H22A C22 H22C 109.5
H22B C22 H22C 109.5
C22 C23 C21 112.2(4)
C22 C23 C24 109.0(4)
C21 C23 C24 109.4(4)
C22 C23 H23 108.7
C21 C23 H23 108.7
C24 C23 H23 108.7
C23 C24 H24A 109.5
C23 C24 H24B 109.5
H24A C24 H24B 109.5
C23 C24 H24C 109.5
H24A C24 H24C 109.5
H24B C24 H24C 109.5
C4 C25 H25A 109.5
C4 C25 H25B 109.5
H25A C25 H25B 109.5
C4 C25 H25C 109.5
H25A C25 H25C 109.5
H25B C25 H25C 109.5
C13 C26 H26A 109.5
C13 C26 H26B 109.5
H26A C26 H26B 109.5
C13 C26 H26C 109.5
H26A C26 H26C 109.5
H26B C26 H26C 109.5
C18 C27 H27A 109.5
C18 C27 H27B 109.5
H27A C27 H27B 109.5
C18 C27 H27C 109.5
H27A C27 H27C 109.5
H27B C27 H27C 109.5
O2 C28 N1 126.5(4)
O2 C28 O1 124.1(4)
N1 C28 O1 109.4(3)
N1 C29 C30 112.0(3)
N1 C29 H29A 109.2
C30 C29 H29A 109.2
N1 C29 H29B 109.2
C30 C29 H29B 109.2
H29A C29 H29B 107.9
N2 C30 C29 112.1(3)
N2 C30 H30A 109.2
C29 C30 H30A 109.2
N2 C30 H30B 109.2
C29 C30 H30B 109.2
H30A C30 H30B 107.9
N2 C31 C32 122.4(4)
N2 C31 C36 120.5(4)
C32 C31 C36 117.0(4)
C33 C32 C31 120.7(4)
C33 C32 H32 119.6
C31 C32 H32 119.6
C32 C33 C34 120.2(4)
C32 C33 H33 119.9
C34 C33 H33 119.9
C33 C34 C35 120.6(4)
C33 C34 N3 119.4(4)
C35 C34 N3 120.0(4)
C36 C35 C34 119.4(4)
C36 C35 H35 120.3
C34 C35 H35 120.3
C35 C36 C31 122.0(5)
C35 C36 H36 119.0
C31 C36 H36 119.0
O5 C37 C38 107.8(4)
O5 C37 C42 109.8(3)
C38 C37 C42 112.9(4)
O5 C37 H37 108.8
C38 C37 H37 108.8
C42 C37 H37 108.8
C37 C38 C39 109.4(4)
C37 C38 H38A 109.8
C39 C38 H38A 109.8
C37 C38 H38B 109.8
C39 C38 H38B 109.8
H38A C38 H38B 108.2
C38 C39 C40 114.2(4)
C38 C39 H39A 108.7
C40 C39 H39A 108.7
C38 C39 H39B 108.7
C40 C39 H39B 108.7
H39A C39 H39B 107.6
C41 C40 C39 107.8(4)
C41 C40 C43 109.7(4)
C39 C40 C43 109.8(4)
C41 C40 C63 108.8(4)
C39 C40 C63 108.8(4)
C43 C40 C63 111.9(4)
C46 C41 C42 121.0(4)
C46 C41 C40 122.8(4)
C42 C41 C40 116.2(4)
C37 C42 C41 113.0(4)
C37 C42 H42A 109.0
C41 C42 H42A 109.0
C37 C42 H42B 109.0
C41 C42 H42B 109.0
H42A C42 H42B 107.8
C47 C43 C44 113.2(4)
C47 C43 C40 113.1(4)
C44 C43 C40 111.5(4)
C47 C43 H43 106.1
C44 C43 H43 106.1
C40 C43 H43 106.1
C45 C44 C50 110.9(4)
C45 C44 C43 110.0(4)
C50 C44 C43 111.4(4)
C45 C44 H44 108.2
C50 C44 H44 108.2
C43 C44 H44 108.2
C46 C45 C44 111.6(4)
C46 C45 H45A 109.3
C44 C45 H45A 109.3
C46 C45 H45B 109.3
C44 C45 H45B 109.3
H45A C45 H45B 108.0
C41 C46 C45 125.3(4)
C41 C46 H46 117.4
C45 C46 H46 117.4
C43 C47 C48 113.9(4)
C43 C47 H47A 108.8
C48 C47 H47A 108.8
C43 C47 H47B 108.8
C48 C47 H47B 108.8
H47A C47 H47B 107.7
C49 C48 C47 111.9(4)
C49 C48 H48A 109.2
C47 C48 H48A 109.2
C49 C48 H48B 109.2
C47 C48 H48B 109.2
H48A C48 H48B 107.9
C48 C49 C50 107.0(4)
C48 C49 C62 111.0(4)
C50 C49 C62 111.1(4)
C48 C49 C53 117.9(4)
C50 C49 C53 99.9(4)
C62 C49 C53 109.3(4)
C51 C50 C44 118.8(4)
C51 C50 C49 105.4(4)
C44 C50 C49 115.0(4)
C51 C50 H50 105.5
C44 C50 H50 105.5
C49 C50 H50 105.5
C50 C51 C52 104.1(4)
C50 C51 H51A 110.9
C52 C51 H51A 110.9
C50 C51 H51B 110.9
C52 C51 H51B 110.9
H51A C51 H51B 108.9
C51 C52 C53 107.2(4)
C51 C52 H52A 110.3
C53 C52 H52A 110.3
C51 C52 H52B 110.3
C53 C52 H52B 110.3
H52A C52 H52B 108.5
C54 C53 C52 112.5(4)
C54 C53 C49 118.8(4)
C52 C53 C49 103.7(4)
C54 C53 H53 107.0
C52 C53 H53 107.0
C49 C53 H53 107.0
C61 C54 C55 110.1(4)
C61 C54 C53 111.9(4)
C55 C54 C53 112.0(4)
C61 C54 H54 107.5
C55 C54 H54 107.5
C53 C54 H54 107.5
C56 C55 C54 113.9(4)
C56 C55 H55A 108.8
C54 C55 H55A 108.8
C56 C55 H55B 108.8
C54 C55 H55B 108.8
H55A C55 H55B 107.7
C55 C56 C57 115.4(4)
C55 C56 H56A 108.4
C57 C56 H56A 108.4
C55 C56 H56B 108.4
C57 C56 H56B 108.4
H56A C56 H56B 107.5
C56 C57 C58 115.0(4)
C56 C57 H57A 108.5
C58 C57 H57A 108.5
C56 C57 H57B 108.5
C58 C57 H57B 108.5
H57A C57 H57B 107.5
C60 C58 C57 113.3(5)
C60 C58 C59 110.3(5)
C57 C58 C59 110.4(4)
C60 C58 H58 107.5
C57 C58 H58 107.5
C59 C58 H58 107.5
C58 C59 H59A 109.5
C58 C59 H59B 109.5
H59A C59 H59B 109.5
C58 C59 H59C 109.5
H59A C59 H59C 109.5
H59B C59 H59C 109.5
C58 C60 H60A 109.5
C58 C60 H60B 109.5
H60A C60 H60B 109.5
C58 C60 H60C 109.5
H60A C60 H60C 109.5
H60B C60 H60C 109.5
C54 C61 H61A 109.5
C54 C61 H61B 109.5
H61A C61 H61B 109.5
C54 C61 H61C 109.5
H61A C61 H61C 109.5
H61B C61 H61C 109.5
C49 C62 H62A 109.5
C49 C62 H62B 109.5
H62A C62 H62B 109.5
C49 C62 H62C 109.5
H62A C62 H62C 109.5
H62B C62 H62C 109.5
C40 C63 H63A 109.5
C40 C63 H63B 109.5
H63A C63 H63B 109.5
C40 C63 H63C 109.5
H63A C63 H63C 109.5
H63B C63 H63C 109.5
O6 C64 O5 125.3(4)
O6 C64 N4 123.5(3)
O5 C64 N4 111.2(3)
N4 C65 C66 110.3(3)
N4 C65 H65A 109.6
C66 C65 H65A 109.6
N4 C65 H65B 109.6
C66 C65 H65B 109.6
H65A C65 H65B 108.1
N5 C66 C65 113.4(3)
N5 C66 H66A 108.9
C65 C66 H66A 108.9
N5 C66 H66B 108.9
C65 C66 H66B 108.9
H66A C66 H66B 107.7
N5 C67 C68 120.9(4)
N5 C67 C72 121.1(4)
C68 C67 C72 118.1(4)
C69 C68 C67 121.8(4)
C69 C68 H68 119.1
C67 C68 H68 119.1
C68 C69 C70 118.8(4)
C68 C69 H69 120.6
C70 C69 H69 120.6
C69 C70 C71 121.2(5)
C69 C70 N6 120.2(4)
C71 C70 N6 118.5(4)
C72 C71 C70 120.0(4)
C72 C71 H71 120.0
C70 C71 H71 120.0
C71 C72 C67 120.0(4)
C71 C72 H72 120.0
C67 C72 H72 120.0
O9 C73 C78 107.3(3)
O9 C73 C74 110.5(4)
C78 C73 C74 113.3(4)
O9 C73 H73 108.5
C78 C73 H73 108.5
C74 C73 H73 108.5
C73 C74 C75 112.9(4)
C73 C74 H74A 109.0
C75 C74 H74A 109.0
C73 C74 H74B 109.0
C75 C74 H74B 109.0
H74A C74 H74B 107.8
C79 C75 C74 121.1(4)
C79 C75 C76 122.8(4)
C74 C75 C76 116.1(4)
C77 C76 C75 107.7(4)
C77 C76 C99 109.4(4)
C75 C76 C99 108.6(4)
C77 C76 C82 109.8(4)
C75 C76 C82 110.7(4)
C99 C76 C82 110.6(4)
C76 C77 C78 113.8(4)
C76 C77 H77A 108.8
C78 C77 H77A 108.8
C76 C77 H77B 108.8
C78 C77 H77B 108.8
H77A C77 H77B 107.7
C73 C78 C77 109.9(4)
C73 C78 H78A 109.7
C77 C78 H78A 109.7
C73 C78 H78B 109.7
C77 C78 H78B 109.7
H78A C78 H78B 108.2
C75 C79 C80 124.4(5)
C75 C79 H79 117.8
C80 C79 H79 117.8
C79 C80 C81 111.1(4)
C79 C80 H80A 109.4
C81 C80 H80A 109.4
C79 C80 H80B 109.4
C81 C80 H80B 109.4
H80A C80 H80B 108.0
C82 C81 C86 111.6(4)
C82 C81 C80 109.3(4)
C86 C81 C80 112.0(4)
C82 C81 H81 107.9
C86 C81 H81 107.9
C80 C81 H81 107.9
C83 C82 C81 113.8(4)
C83 C82 C76 113.9(4)
C81 C82 C76 110.4(4)
C83 C82 H82 106.0
C81 C82 H82 106.0
C76 C82 H82 106.0
C82 C83 C84 116.3(4)
C82 C83 H83A 108.2
C84 C83 H83A 108.2
C82 C83 H83B 108.2
C84 C83 H83B 108.2
H83A C83 H83B 107.4
C85 C84 C83 110.8(4)
C85 C84 H84A 109.5
C83 C84 H84A 109.5
C85 C84 H84B 109.5
C83 C84 H84B 109.5
H84A C84 H84B 108.1
C84 C85 C98 110.4(4)
C84 C85 C89 117.8(4)
C98 C85 C89 109.2(4)
C84 C85 C86 105.5(4)
C98 C85 C86 112.7(4)
C89 C85 C86 101.0(4)
C87 C86 C81 116.2(4)
C87 C86 C85 105.3(4)
C81 C86 C85 114.0(4)
C87 C86 H86 106.9
C81 C86 H86 106.9
C85 C86 H86 106.9
C86 C87 C88 102.8(4)
C86 C87 H87A 111.2
C88 C87 H87A 111.2
C86 C87 H87B 111.2
C88 C87 H87B 111.2
H87A C87 H87B 109.1
C89 C88 C87 108.3(4)
C89 C88 H88A 110.0
C87 C88 H88A 110.0
C89 C88 H88B 110.0
C87 C88 H88B 110.0
H88A C88 H88B 108.4
C90 C89 C85 119.8(4)
C90 C89 C88 112.1(4)
C85 C89 C88 102.9(4)
C90 C89 H89 107.1
C85 C89 H89 107.1
C88 C89 H89 107.1
C97 C90 C89 113.5(4)
C97 C90 C91 110.4(4)
C89 C90 C91 111.0(4)
C97 C90 H90 107.2
C89 C90 H90 107.2
C91 C90 H90 107.2
C92 C91 C90 116.0(4)
C92 C91 H91A 108.3
C90 C91 H91A 108.3
C92 C91 H91B 108.3
C90 C91 H91B 108.3
H91A C91 H91B 107.4
C93 C92 C91 112.8(4)
C93 C92 H92A 109.0
C91 C92 H92A 109.0
C93 C92 H92B 109.0
C91 C92 H92B 109.0
H92A C92 H92B 107.8
C92 C93 C94 115.7(4)
C92 C93 H93A 108.4
C94 C93 H93A 108.4
C92 C93 H93B 108.4
C94 C93 H93B 108.4
H93A C93 H93B 107.4
C95 C94 C96 110.3(5)
C95 C94 C93 113.0(5)
C96 C94 C93 111.4(5)
C95 C94 H94 107.3
C96 C94 H94 107.3
C93 C94 H94 107.3
C94 C95 H95A 109.5
C94 C95 H95B 109.5
H95A C95 H95B 109.5
C94 C95 H95C 109.5
H95A C95 H95C 109.5
H95B C95 H95C 109.5
C94 C96 H96A 109.5
C94 C96 H96B 109.5
H96A C96 H96B 109.5
C94 C96 H96C 109.5
H96A C96 H96C 109.5
H96B C96 H96C 109.5
C90 C97 H97A 109.5
C90 C97 H97B 109.5
H97A C97 H97B 109.5
C90 C97 H97C 109.5
H97A C97 H97C 109.5
H97B C97 H97C 109.5
C85 C98 H98A 109.5
C85 C98 H98B 109.5
H98A C98 H98B 109.5
C85 C98 H98C 109.5
H98A C98 H98C 109.5
H98B C98 H98C 109.5
C76 C99 H99A 109.5
C76 C99 H99B 109.5
H99A C99 H99B 109.5
C76 C99 H99C 109.5
H99A C99 H99C 109.5
H99B C99 H99C 109.5
O10 C100 N7 123.7(4)
O10 C100 O9 124.4(4)
N7 C100 O9 111.9(3)
N7 C101 C102 111.7(4)
N7 C101 H10A 109.3
C102 C101 H10A 109.3
N7 C101 H10B 109.3
C102 C101 H10B 109.3
H10A C101 H10B 107.9
N8 C102 C101 113.0(4)
N8 C102 H10C 109.0
C101 C102 H10C 109.0
N8 C102 H10D 109.0
C101 C102 H10D 109.0
H10C C102 H10D 107.8
N8 C103 C104 122.3(4)
N8 C103 C108 119.3(4)
C104 C103 C108 118.4(4)
C105 C104 C103 120.3(4)
C105 C104 H104 119.8
C103 C104 H104 119.8
C104 C105 C106 120.6(4)
C104 C105 H105 119.7
C106 C105 H105 119.7
C105 C106 C107 121.5(4)
C105 C106 N9 120.1(4)
C107 C106 N9 118.3(4)
C108 C107 C106 118.3(4)
C108 C107 H107 120.9
C106 C107 H107 120.9
C107 C108 C103 120.9(4)
C107 C108 H108 119.6
C103 C108 H108 119.6
O13 C109 C114 105.2(3)
O13 C109 C110 110.1(3)
C114 C109 C110 111.0(4)
O13 C109 H109 110.2
C114 C109 H109 110.2
C110 C109 H109 110.2
C109 C110 C111 109.1(4)
C109 C110 H11C 109.9
C111 C110 H11C 109.9
C109 C110 H11D 109.9
C111 C110 H11D 109.9
H11C C110 H11D 108.3
C112 C111 C110 115.8(4)
C112 C111 H11E 108.3
C110 C111 H11E 108.3
C112 C111 H11F 108.3
C110 C111 H11F 108.3
H11E C111 H11F 107.4
C111 C112 C113 108.2(4)
C111 C112 C118 110.1(4)
C113 C112 C118 109.2(4)
C111 C112 C135 110.7(4)
C113 C112 C135 107.6(4)
C118 C112 C135 111.0(4)
C115 C113 C114 120.1(4)
C115 C113 C112 123.5(4)
C114 C113 C112 116.4(4)
C109 C114 C113 112.6(4)
C109 C114 H11G 109.1
C113 C114 H11G 109.1
C109 C114 H11H 109.1
C113 C114 H11H 109.1
H11G C114 H11H 107.8
C113 C115 C116 125.1(4)
C113 C115 H115 117.5
C116 C115 H115 117.5
C115 C116 C117 112.3(4)
C115 C116 H11I 109.2
C117 C116 H11I 109.2
C115 C116 H11J 109.2
C117 C116 H11J 109.2
H11I C116 H11J 107.9
C122 C117 C118 110.7(4)
C122 C117 C116 110.0(4)
C118 C117 C116 108.7(4)
C122 C117 H117 109.2
C118 C117 H117 109.2
C116 C117 H117 109.2
C117 C118 C112 112.2(4)
C117 C118 C119 112.0(4)
C112 C118 C119 113.2(4)
C117 C118 H118 106.3
C112 C118 H118 106.3
C119 C118 H118 106.3
C120 C119 C118 113.1(4)
C120 C119 H11K 109.0
C118 C119 H11K 109.0
C120 C119 H11L 109.0
C118 C119 H11L 109.0
H11K C119 H11L 107.8
C121 C120 C119 113.1(4)
C121 C120 H12C 109.0
C119 C120 H12C 109.0
C121 C120 H12D 109.0
C119 C120 H12D 109.0
H12C C120 H12D 107.8
C120 C121 C134 111.0(4)
C120 C121 C122 105.8(4)
C134 C121 C122 112.7(4)
C120 C121 C125 117.4(4)
C134 C121 C125 109.6(4)
C122 C121 C125 99.8(4)
C117 C122 C123 117.2(4)
C117 C122 C121 115.0(4)
C123 C122 C121 105.1(3)
C117 C122 H122 106.2
C123 C122 H122 106.2
C121 C122 H122 106.2
C122 C123 C124 103.1(4)
C122 C123 H12E 111.1
C124 C123 H12E 111.1
C122 C123 H12F 111.1
C124 C123 H12F 111.1
H12E C123 H12F 109.1
C123 C124 C125 107.3(4)
C123 C124 H12G 110.3
C125 C124 H12G 110.3
C123 C124 H12H 110.3
C125 C124 H12H 110.3
H12G C124 H12H 108.5
C126 C125 C121 120.8(4)
C126 C125 C124 112.5(4)
C121 C125 C124 103.2(4)
C126 C125 H125 106.5
C121 C125 H125 106.5
C124 C125 H125 106.5
C133 C126 C125 111.6(4)
C133 C126 C127 111.0(4)
C125 C126 C127 109.9(4)
C133 C126 H126 108.1
C125 C126 H126 108.1
C127 C126 H126 108.1
C128 C127 C126 114.8(4)
C128 C127 H12I 108.6
C126 C127 H12I 108.6
C128 C127 H12J 108.6
C126 C127 H12J 108.6
H12I C127 H12J 107.5
C127 C128 C129 112.2(4)
C127 C128 H12K 109.2
C129 C128 H12K 109.2
C127 C128 H12L 109.2
C129 C128 H12L 109.2
H12K C128 H12L 107.9
C130 C129 C128 115.2(4)
C130 C129 H12M 108.5
C128 C129 H12M 108.5
C130 C129 H12N 108.5
C128 C129 H12N 108.5
H12M C129 H12N 107.5
C131 C130 C132 111.7(5)
C131 C130 C129 110.3(4)
C132 C130 C129 113.1(4)
C131 C130 H130 107.1
C132 C130 H130 107.1
C129 C130 H130 107.1
C130 C131 H13A 109.5
C130 C131 H13B 109.5
H13A C131 H13B 109.5
C130 C131 H13C 109.5
H13A C131 H13C 109.5
H13B C131 H13C 109.5
C130 C132 H13D 109.5
C130 C132 H13E 109.5
H13D C132 H13E 109.5
C130 C132 H13F 109.5
H13D C132 H13F 109.5
H13E C132 H13F 109.5
C126 C133 H13G 109.5
C126 C133 H13H 109.5
H13G C133 H13H 109.5
C126 C133 H13I 109.5
H13G C133 H13I 109.5
H13H C133 H13I 109.5
C121 C134 H13J 109.5
C121 C134 H13K 109.5
H13J C134 H13K 109.5
C121 C134 H13L 109.5
H13J C134 H13L 109.5
H13K C134 H13L 109.5
C112 C135 H13M 109.5
C112 C135 H13N 109.5
H13M C135 H13N 109.5
C112 C135 H13O 109.5
H13M C135 H13O 109.5
H13N C135 H13O 109.5
O14 C136 N10 125.6(3)
O14 C136 O13 123.6(4)
N10 C136 O13 110.8(3)
N10 C137 C138 110.6(3)
N10 C137 H13P 109.5
C138 C137 H13P 109.5
N10 C137 H13Q 109.5
C138 C137 H13Q 109.5
H13P C137 H13Q 108.1
N11 C138 C137 112.4(4)
N11 C138 H13R 109.1
C137 C138 H13R 109.1
N11 C138 H13S 109.1
C137 C138 H13S 109.1
H13R C138 H13S 107.9
N11 C139 C144 121.8(4)
N11 C139 C140 119.8(4)
C144 C139 C140 118.4(4)
C141 C140 C139 121.2(4)
C141 C140 H140 119.4
C139 C140 H140 119.4
C140 C141 C142 119.5(5)
C140 C141 H141 120.2
C142 C141 H141 120.2
C141 C142 C143 120.5(5)
C141 C142 N12 120.0(4)
C143 C142 N12 119.6(4)
C144 C143 C142 120.5(5)
C144 C143 H143 119.8
C142 C143 H143 119.8
C143 C144 C139 119.8(4)
C143 C144 H144 120.1
C139 C144 H144 120.1
Cl2 C145 Cl1 110.3(3)
Cl2 C145 Cl3 110.3(4)
Cl1 C145 Cl3 109.6(3)
Cl2 C145 H145 108.9
Cl1 C145 H145 108.9
Cl3 C145 H145 108.9
Cl4 C146 Cl6 110.8(3)
Cl4 C146 Cl5 111.1(3)
Cl6 C146 Cl5 110.9(3)
Cl4 C146 H146 108.0
Cl6 C146 H146 108.0
Cl5 C146 H146 108.0
Cl9 C147 Cl7 110.6(3)
Cl9 C147 Cl8 110.4(3)
Cl7 C147 Cl8 108.6(3)
Cl9 C147 H147 109.1
Cl7 C147 H147 109.1
Cl8 C147 H147 109.1
Cl12 C148 Cl11 112.4(3)
Cl12 C148 Cl10 111.5(3)
Cl11 C148 Cl10 111.8(3)
Cl12 C148 H148 106.9
Cl11 C148 H148 106.9
Cl10 C148 H148 106.9
C28 N1 C29 121.2(3)
C28 N1 H1' 119(3)
C29 N1 H1' 118(3)
C31 N2 C30 125.3(3)
C31 N2 H2' 107(3)
C30 N2 H2' 124(3)
O3 N3 O4 122.4(4)
O3 N3 C34 119.0(4)
O4 N3 C34 118.6(4)
C64 N4 C65 120.6(3)
C64 N4 H4' 114(3)
C65 N4 H4' 125(3)
C67 N5 C66 124.5(3)
C67 N5 H5' 116(3)
C66 N5 H5' 116(3)
O8 N6 O7 122.6(4)
O8 N6 C70 118.5(4)
O7 N6 C70 118.9(4)
C100 N7 C101 120.5(3)
C100 N7 H7' 122(3)
C101 N7 H7' 117(3)
C103 N8 C102 123.0(3)
C103 N8 H8' 116(3)
C102 N8 H8' 121(3)
O12 N9 O11 122.6(4)
O12 N9 C106 119.5(4)
O11 N9 C106 117.9(4)
C136 N10 C137 122.0(3)
C136 N10 H10' 114(3)
C137 N10 H10' 120(3)
C139 N11 C138 124.3(3)
C139 N11 H11' 112(3)
C138 N11 H11' 123(3)
O16 N12 O15 123.3(4)
O16 N12 C142 119.0(4)
O15 N12 C142 117.7(4)
C28 O1 C1 118.4(3)
C64 O5 C37 117.1(3)
C100 O9 C73 115.7(3)
C136 O13 C109 117.4(3)

loop_
_geom_bond_atom_site_label_1
_geom_bond_atom_site_label_2
_geom_bond_distance
C1 O1 1.473(5)
C1 C6 1.504(7)
C1 C2 1.505(7)
C1 H1 1.0000
C2 C3 1.521(6)
C2 H2A 0.9900
C2 H2B 0.9900
C3 C4 1.554(6)
C3 H3A 0.9900
C3 H3B 0.9900
C4 C5 1.514(7)
C4 C25 1.540(7)
C4 C10 1.542(7)
C5 C7 1.325(7)
C5 C6 1.507(7)
C6 H6A 0.9900
C6 H6B 0.9900
C7 C8 1.495(8)
C7 H7 0.9500
C8 C9 1.539(7)
C8 H8A 0.9900
C8 H8B 0.9900
C9 C14 1.516(7)
C9 C10 1.537(7)
C9 H9 1.0000
C10 C11 1.557(7)
C10 H10 1.0000
C11 C12 1.509(7)
C11 H11A 0.9900
C11 H11B 0.9900
C12 C13 1.533(7)
C12 H12A 0.9900
C12 H12B 0.9900
C13 C26 1.515(7)
C13 C17 1.543(7)
C13 C14 1.543(6)
C14 C15 1.533(8)
C14 H14 1.0000
C15 C16 1.540(8)
C15 H15A 0.9900
C15 H15B 0.9900
C16 C17 1.561(8)
C16 H16A 0.9900
C16 H16B 0.9900
C17 C18 1.541(6)
C17 H17 1.0000
C18 C27 1.531(7)
C18 C19 1.539(7)
C18 H18 1.0000
C19 C20 1.514(7)
C19 H19A 0.9900
C19 H19B 0.9900
C20 C21 1.522(7)
C20 H20A 0.9900
C20 H20B 0.9900
C21 C23 1.524(7)
C21 H21A 0.9900
C21 H21B 0.9900
C22 C23 1.462(7)
C22 H22A 0.9800
C22 H22B 0.9800
C22 H22C 0.9800
C23 C24 1.532(7)
C23 H23 1.0000
C24 H24A 0.9800
C24 H24B 0.9800
C24 H24C 0.9800
C25 H25A 0.9800
C25 H25B 0.9800
C25 H25C 0.9800
C26 H26A 0.9800
C26 H26B 0.9800
C26 H26C 0.9800
C27 H27A 0.9800
C27 H27B 0.9800
C27 H27C 0.9800
C28 O2 1.208(5)
C28 N1 1.348(5)
C28 O1 1.361(5)
C29 N1 1.454(4)
C29 C30 1.526(7)
C29 H29A 0.9900
C29 H29B 0.9900
C30 N2 1.440(4)
C30 H30A 0.9900
C30 H30B 0.9900
C31 N2 1.354(5)
C31 C32 1.402(6)
C31 C36 1.407(6)
C32 C33 1.372(7)
C32 H32 0.9500
C33 C34 1.374(6)
C33 H33 0.9500
C34 C35 1.378(7)
C34 N3 1.433(5)
C35 C36 1.359(7)
C35 H35 0.9500
C36 H36 0.9500
C37 O5 1.468(5)
C37 C38 1.493(7)
C37 C42 1.502(7)
C37 H37 1.0000
C38 C39 1.531(7)
C38 H38A 0.9900
C38 H38B 0.9900
C39 C40 1.543(7)
C39 H39A 0.9900
C39 H39B 0.9900
C40 C41 1.532(6)
C40 C43 1.547(6)
C40 C63 1.549(6)
C41 C46 1.330(7)
C41 C42 1.507(6)
C42 H42A 0.9900
C42 H42B 0.9900
C43 C47 1.532(6)
C43 C44 1.534(7)
C43 H43 1.0000
C44 C45 1.523(6)
C44 C50 1.527(6)
C44 H44 1.0000
C45 C46 1.496(7)
C45 H45A 0.9900
C45 H45B 0.9900
C46 H46 0.9500
C47 C48 1.536(6)
C47 H47A 0.9900
C47 H47B 0.9900
C48 C49 1.513(7)
C48 H48A 0.9900
C48 H48B 0.9900
C49 C50 1.534(6)
C49 C62 1.553(7)
C49 C53 1.563(7)
C50 C51 1.513(7)
C50 H50 1.0000
C51 C52 1.532(6)
C51 H51A 0.9900
C51 H51B 0.9900
C52 C53 1.552(7)
C52 H52A 0.9900
C52 H52B 0.9900
C53 C54 1.536(7)
C53 H53 1.0000
C54 C61 1.522(7)
C54 C55 1.534(7)
C54 H54 1.0000
C55 C56 1.518(6)
C55 H55A 0.9900
C55 H55B 0.9900
C56 C57 1.517(6)
C56 H56A 0.9900
C56 H56B 0.9900
C57 C58 1.520(7)
C57 H57A 0.9900
C57 H57B 0.9900
C58 C60 1.505(8)
C58 C59 1.542(7)
C58 H58 1.0000
C59 H59A 0.9800
C59 H59B 0.9800
C59 H59C 0.9800
C60 H60A 0.9800
C60 H60B 0.9800
C60 H60C 0.9800
C61 H61A 0.9800
C61 H61B 0.9800
C61 H61C 0.9800
C62 H62A 0.9800
C62 H62B 0.9800
C62 H62C 0.9800
C63 H63A 0.9800
C63 H63B 0.9800
C63 H63C 0.9800
C64 O6 1.205(5)
C64 O5 1.328(4)
C64 N4 1.356(4)
C65 N4 1.457(4)
C65 C66 1.522(7)
C65 H65A 0.9900
C65 H65B 0.9900
C66 N5 1.447(4)
C66 H66A 0.9900
C66 H66B 0.9900
C67 N5 1.358(5)
C67 C68 1.404(6)
C67 C72 1.415(7)
C68 C69 1.372(7)
C68 H68 0.9500
C69 C70 1.379(7)
C69 H69 0.9500
C70 C71 1.392(7)
C70 N6 1.437(5)
C71 C72 1.372(7)
C71 H71 0.9500
C72 H72 0.9500
C73 O9 1.465(5)
C73 C78 1.499(7)
C73 C74 1.506(7)
C73 H73 1.0000
C74 C75 1.508(7)
C74 H74A 0.9900
C74 H74B 0.9900
C75 C79 1.339(7)
C75 C76 1.526(7)
C76 C77 1.522(6)
C76 C99 1.544(7)
C76 C82 1.559(7)
C77 C78 1.538(7)
C77 H77A 0.9900
C77 H77B 0.9900
C78 H78A 0.9900
C78 H78B 0.9900
C79 C80 1.491(7)
C79 H79 0.9500
C80 C81 1.532(7)
C80 H80A 0.9900
C80 H80B 0.9900
C81 C82 1.527(6)
C81 C86 1.530(7)
C81 H81 1.0000
C82 C83 1.525(7)
C82 H82 1.0000
C83 C84 1.535(7)
C83 H83A 0.9900
C83 H83B 0.9900
C84 C85 1.528(7)
C84 H84A 0.9900
C84 H84B 0.9900
C85 C98 1.546(7)
C85 C89 1.549(7)
C85 C86 1.550(7)
C86 C87 1.522(7)
C86 H86 1.0000
C87 C88 1.558(7)
C87 H87A 0.9900
C87 H87B 0.9900
C88 C89 1.556(7)
C88 H88A 0.9900
C88 H88B 0.9900
C89 C90 1.531(7)
C89 H89 1.0000
C90 C97 1.529(7)
C90 C91 1.539(7)
C90 H90 1.0000
C91 C92 1.519(7)
C91 H91A 0.9900
C91 H91B 0.9900
C92 C93 1.514(7)
C92 H92A 0.9900
C92 H92B 0.9900
C93 C94 1.540(7)
C93 H93A 0.9900
C93 H93B 0.9900
C94 C95 1.505(8)
C94 C96 1.521(8)
C94 H94 1.0000
C95 H95A 0.9800
C95 H95B 0.9800
C95 H95C 0.9800
C96 H96A 0.9800
C96 H96B 0.9800
C96 H96C 0.9800
C97 H97A 0.9800
C97 H97B 0.9800
C97 H97C 0.9800
C98 H98A 0.9800
C98 H98B 0.9800
C98 H98C 0.9800
C99 H99A 0.9800
C99 H99B 0.9800
C99 H99C 0.9800
C100 O10 1.220(5)
C100 N7 1.343(5)
C100 O9 1.347(5)
C101 N7 1.445(5)
C101 C102 1.525(7)
C101 H10A 0.9900
C101 H10B 0.9900
C102 N8 1.457(5)
C102 H10C 0.9900
C102 H10D 0.9900
C103 N8 1.361(5)
C103 C104 1.397(6)
C103 C108 1.418(6)
C104 C105 1.368(7)
C104 H104 0.9500
C105 C106 1.371(6)
C105 H105 0.9500
C106 C107 1.391(7)
C106 N9 1.447(5)
C107 C108 1.385(7)
C107 H107 0.9500
C108 H108 0.9500
C109 O13 1.458(5)
C109 C114 1.510(6)
C109 C110 1.517(7)
C109 H109 1.0000
C110 C111 1.535(7)
C110 H11C 0.9900
C110 H11D 0.9900
C111 C112 1.529(6)
C111 H11E 0.9900
C111 H11F 0.9900
C112 C113 1.530(7)
C112 C118 1.549(7)
C112 C135 1.557(7)
C113 C115 1.320(6)
C113 C114 1.516(6)
C114 H11G 0.9900
C114 H11H 0.9900
C115 C116 1.496(7)
C115 H115 0.9500
C116 C117 1.547(7)
C116 H11I 0.9900
C116 H11J 0.9900
C117 C122 1.517(6)
C117 C118 1.541(6)
C117 H117 1.0000
C118 C119 1.557(7)
C118 H118 1.0000
C119 C120 1.539(7)
C119 H11K 0.9900
C119 H11L 0.9900
C120 C121 1.520(7)
C120 H12C 0.9900
C120 H12D 0.9900
C121 C134 1.528(7)
C121 C122 1.543(7)
C121 C125 1.547(6)
C122 C123 1.522(6)
C122 H122 1.0000
C123 C124 1.545(7)
C123 H12E 0.9900
C123 H12F 0.9900
C124 C125 1.565(7)
C124 H12G 0.9900
C124 H12H 0.9900
C125 C126 1.536(7)
C125 H125 1.0000
C126 C133 1.512(7)
C126 C127 1.548(7)
C126 H126 1.0000
C127 C128 1.527(7)
C127 H12I 0.9900
C127 H12J 0.9900
C128 C129 1.530(7)
C128 H12K 0.9900
C128 H12L 0.9900
C129 C130 1.530(7)
C129 H12M 0.9900
C129 H12N 0.9900
C130 C131 1.521(7)
C130 C132 1.523(7)
C130 H130 1.0000
C131 H13A 0.9800
C131 H13B 0.9800
C131 H13C 0.9800
C132 H13D 0.9800
C132 H13E 0.9800
C132 H13F 0.9800
C133 H13G 0.9800
C133 H13H 0.9800
C133 H13I 0.9800
C134 H13J 0.9800
C134 H13K 0.9800
C134 H13L 0.9800
C135 H13M 0.9800
C135 H13N 0.9800
C135 H13O 0.9800
C136 O14 1.221(4)
C136 N10 1.333(5)
C136 O13 1.342(4)
C137 N10 1.451(5)
C137 C138 1.527(7)
C137 H13P 0.9900
C137 H13Q 0.9900
C138 N11 1.451(5)
C138 H13R 0.9900
C138 H13S 0.9900
C139 N11 1.353(5)
C139 C144 1.407(6)
C139 C140 1.408(6)
C140 C141 1.372(7)
C140 H140 0.9500
C141 C142 1.373(7)
C141 H141 0.9500
C142 C143 1.399(7)
C142 N12 1.443(5)
C143 C144 1.369(7)
C143 H143 0.9500
C144 H144 0.9500
C145 Cl2 1.730(6)
C145 Cl1 1.748(7)
C145 Cl3 1.757(6)
C145 H145 1.0000
C146 Cl4 1.733(6)
C146 Cl6 1.745(6)
C146 Cl5 1.754(6)
C146 H146 1.0000
C147 Cl9 1.745(5)
C147 Cl7 1.749(6)
C147 Cl8 1.761(6)
C147 H147 1.0000
C148 Cl12 1.702(6)
C148 Cl11 1.742(6)
C148 Cl10 1.752(5)
C148 H148 1.0000
N1 H1' 0.88(2)
N2 H2' 0.86(4)
N3 O3 1.237(5)
N3 O4 1.240(5)
N4 H4' 0.85(5)
N5 H5' 0.87(4)
N6 O8 1.227(5)
N6 O7 1.227(5)
N7 H7' 0.89(4)
N8 H8' 0.86(4)
N9 O12 1.213(5)
N9 O11 1.244(5)
N10 H10' 0.88(5)
N11 H11' 0.88(4)
N12 O16 1.221(5)
N12 O15 1.235(5)

loop_
_geom_torsion_atom_site_label_1
_geom_torsion_atom_site_label_2
_geom_torsion_atom_site_label_3
_geom_torsion_atom_site_label_4
_geom_torsion
O1 C1 C2 C3 174.6(3)
C6 C1 C2 C3 58.7(5)
C1 C2 C3 C4 -60.6(5)
C2 C3 C4 C5 51.8(5)
C2 C3 C4 C25 -65.3(5)
C2 C3 C4 C10 171.4(4)
C25 C4 C5 C7 -104.2(6)
C10 C4 C5 C7 18.2(7)
C3 C4 C5 C7 138.6(5)
C25 C4 C5 C6 73.0(5)
C10 C4 C5 C6 -164.6(4)
C3 C4 C5 C6 -44.2(6)
O1 C1 C6 C5 -172.2(4)
C2 C1 C6 C5 -52.0(6)
C7 C5 C6 C1 -136.4(5)
C4 C5 C6 C1 46.3(6)
C6 C5 C7 C8 -177.3(6)
C4 C5 C7 C8 -0.1(10)
C5 C7 C8 C9 13.2(10)
C7 C8 C9 C14 -165.4(5)
C7 C8 C9 C10 -42.8(7)
C14 C9 C10 C4 -173.9(4)
C8 C9 C10 C4 63.4(6)
C14 C9 C10 C11 -45.9(6)
C8 C9 C10 C11 -168.6(5)
C5 C4 C10 C9 -50.0(5)
C25 C4 C10 C9 69.9(5)
C3 C4 C10 C9 -168.9(4)
C5 C4 C10 C11 -177.6(4)
C25 C4 C10 C11 -57.6(5)
C3 C4 C10 C11 63.6(5)
C9 C10 C11 C12 46.9(6)
C4 C10 C11 C12 174.5(4)
C10 C11 C12 C13 -54.6(6)
C11 C12 C13 C26 -64.0(5)
C11 C12 C13 C17 168.6(4)
C11 C12 C13 C14 58.4(5)
C10 C9 C14 C15 178.8(5)
C8 C9 C14 C15 -60.6(7)
C10 C9 C14 C13 55.6(6)
C8 C9 C14 C13 176.2(5)
C26 C13 C14 C9 61.1(6)
C12 C13 C14 C9 -60.4(6)
C17 C13 C14 C9 178.4(5)
C26 C13 C14 C15 -69.7(6)
C12 C13 C14 C15 168.8(5)
C17 C13 C14 C15 47.6(6)
C9 C14 C15 C16 -164.3(5)
C13 C14 C15 C16 -35.9(7)
C14 C15 C16 C17 10.4(7)
C26 C13 C17 C18 -45.7(6)
C12 C13 C17 C18 82.0(6)
C14 C13 C17 C18 -164.3(5)
C26 C13 C17 C16 78.9(5)
C12 C13 C17 C16 -153.5(4)
C14 C13 C17 C16 -39.7(5)
C15 C16 C17 C18 147.9(5)
C15 C16 C17 C13 18.7(7)
C13 C17 C18 C27 -53.7(6)
C16 C17 C18 C27 -174.1(5)
C13 C17 C18 C19 -176.2(4)
C16 C17 C18 C19 63.4(6)
C27 C18 C19 C20 72.3(6)
C17 C18 C19 C20 -162.6(5)
C18 C19 C20 C21 -174.8(4)
C19 C20 C21 C23 -177.8(4)
C20 C21 C23 C22 65.6(6)
C20 C21 C23 C24 -173.4(4)
N1 C29 C30 N2 -177.0(3)
N2 C31 C32 C33 179.5(4)
C36 C31 C32 C33 -0.1(7)
C31 C32 C33 C34 -1.5(7)
C32 C33 C34 C35 1.9(7)
C32 C33 C34 N3 -179.2(4)
C33 C34 C35 C36 -0.7(7)
N3 C34 C35 C36 -179.6(4)
C34 C35 C36 C31 -0.9(7)
N2 C31 C36 C35 -178.3(4)
C32 C31 C36 C35 1.3(7)
O5 C37 C38 C39 177.0(3)
C42 C37 C38 C39 55.6(5)
C37 C38 C39 C40 -58.2(5)
C38 C39 C40 C41 52.7(5)
C38 C39 C40 C43 172.2(4)
C38 C39 C40 C63 -65.1(5)
C39 C40 C41 C46 132.3(5)
C43 C40 C41 C46 12.7(6)
C63 C40 C41 C46 -109.9(5)
C39 C40 C41 C42 -47.4(5)
C43 C40 C41 C42 -167.0(4)
C63 C40 C41 C42 70.4(5)
O5 C37 C42 C41 -171.6(3)
C38 C37 C42 C41 -51.4(5)
C46 C41 C42 C37 -131.6(5)
C40 C41 C42 C37 48.1(5)
C41 C40 C43 C47 -174.9(4)
C39 C40 C43 C47 66.8(5)
C63 C40 C43 C47 -54.1(5)
C41 C40 C43 C44 -45.9(5)
C39 C40 C43 C44 -164.2(4)
C63 C40 C43 C44 74.9(5)
C47 C43 C44 C45 -167.7(4)
C40 C43 C44 C45 63.4(5)
C47 C43 C44 C50 -44.3(5)
C40 C43 C44 C50 -173.2(4)
C50 C44 C45 C46 -167.8(4)
C43 C44 C45 C46 -44.1(5)
C42 C41 C46 C45 -175.6(4)
C40 C41 C46 C45 4.8(7)
C44 C45 C46 C41 11.5(7)
C44 C43 C47 C48 46.2(6)
C40 C43 C47 C48 174.3(4)
C43 C47 C48 C49 -54.4(5)
C47 C48 C49 C50 58.1(5)
C47 C48 C49 C62 -63.3(5)
C47 C48 C49 C53 169.6(4)
C45 C44 C50 C51 -58.1(5)
C43 C44 C50 C51 179.0(4)
C45 C44 C50 C49 175.6(4)
C43 C44 C50 C49 52.8(5)
C48 C49 C50 C51 168.0(4)
C62 C49 C50 C51 -70.7(5)
C53 C49 C50 C51 44.6(4)
C48 C49 C50 C44 -59.2(5)
C62 C49 C50 C44 62.1(5)
C53 C49 C50 C44 177.4(4)
C44 C50 C51 C52 -164.4(4)
C49 C50 C51 C52 -33.7(5)
C50 C51 C52 C53 8.8(5)
C51 C52 C53 C54 148.0(4)
C51 C52 C53 C49 18.4(5)
C48 C49 C53 C54 81.2(5)
C50 C49 C53 C54 -163.4(4)
C62 C49 C53 C54 -46.7(6)
C48 C49 C53 C52 -153.0(4)
C50 C49 C53 C52 -37.6(4)
C62 C49 C53 C52 79.1(4)
C52 C53 C54 C61 -175.0(4)
C49 C53 C54 C61 -53.6(6)
C52 C53 C54 C55 60.8(5)
C49 C53 C54 C55 -177.7(4)
C61 C54 C55 C56 71.9(5)
C53 C54 C55 C56 -162.9(4)
C54 C55 C56 C57 -169.3(4)
C55 C56 C57 C58 175.9(5)
C56 C57 C58 C60 66.2(6)
C56 C57 C58 C59 -169.6(5)
N4 C65 C66 N5 -175.5(3)
N5 C67 C68 C69 -179.4(4)
C72 C67 C68 C69 0.7(7)
C67 C68 C69 C70 -1.1(7)
C68 C69 C70 C71 1.9(7)
C68 C69 C70 N6 179.4(4)
C69 C70 C71 C72 -2.2(7)
N6 C70 C71 C72 -179.7(4)
C70 C71 C72 C67 1.7(7)
N5 C67 C72 C71 179.1(4)
C68 C67 C72 C71 -1.0(7)
O9 C73 C74 C75 -169.5(3)
C78 C73 C74 C75 -49.1(6)
C73 C74 C75 C79 -129.6(5)
C73 C74 C75 C76 48.5(6)
C79 C75 C76 C77 127.8(5)
C74 C75 C76 C77 -50.2(5)
C79 C75 C76 C99 -113.8(5)
C74 C75 C76 C99 68.2(5)
C79 C75 C76 C82 7.9(6)
C74 C75 C76 C82 -170.2(4)
C75 C76 C77 C78 54.8(5)
C99 C76 C77 C78 -63.0(5)
C82 C76 C77 C78 175.4(4)
O9 C73 C78 C77 175.3(3)
C74 C73 C78 C77 53.1(5)
C76 C77 C78 C73 -57.9(5)
C74 C75 C79 C80 -174.8(5)
C76 C75 C79 C80 7.3(8)
C75 C79 C80 C81 13.9(7)
C79 C80 C81 C82 -48.9(6)
C79 C80 C81 C86 -173.1(4)
C86 C81 C82 C83 -41.1(6)
C80 C81 C82 C83 -165.5(4)
C86 C81 C82 C76 -170.6(4)
C80 C81 C82 C76 65.0(5)
C77 C76 C82 C83 68.6(5)
C75 C76 C82 C83 -172.7(4)
C99 C76 C82 C83 -52.3(5)
C77 C76 C82 C81 -161.9(4)
C75 C76 C82 C81 -43.2(5)
C99 C76 C82 C81 77.2(5)
C81 C82 C83 C84 41.6(6)
C76 C82 C83 C84 169.4(4)
C82 C83 C84 C85 -52.2(6)
C83 C84 C85 C98 -62.5(6)
C83 C84 C85 C89 171.2(4)
C83 C84 C85 C86 59.5(5)
C82 C81 C86 C87 177.2(4)
C80 C81 C86 C87 -59.9(6)
C82 C81 C86 C85 54.4(6)
C80 C81 C86 C85 177.4(4)
C84 C85 C86 C87 168.2(4)
C98 C85 C86 C87 -71.3(5)
C89 C85 C86 C87 45.1(5)
C84 C85 C86 C81 -63.3(5)
C98 C85 C86 C81 57.2(5)
C89 C85 C86 C81 173.5(4)
C81 C86 C87 C88 -159.7(4)
C85 C86 C87 C88 -32.5(5)
C86 C87 C88 C89 7.8(6)
C84 C85 C89 C90 82.4(6)
C98 C85 C89 C90 -44.4(6)
C86 C85 C89 C90 -163.4(4)
C84 C85 C89 C88 -152.4(4)
C98 C85 C89 C88 80.7(5)
C86 C85 C89 C88 -38.2(5)
C87 C88 C89 C90 149.4(4)
C87 C88 C89 C85 19.4(5)
C85 C89 C90 C97 -59.4(6)
C88 C89 C90 C97 179.9(5)
C85 C89 C90 C91 175.5(4)
C88 C89 C90 C91 54.9(6)
C97 C90 C91 C92 62.4(6)
C89 C90 C91 C92 -170.8(5)
C90 C91 C92 C93 159.4(5)
C91 C92 C93 C94 -176.7(5)
C92 C93 C94 C95 -70.5(7)
C92 C93 C94 C96 164.8(6)
N7 C101 C102 N8 -176.4(3)
N8 C103 C104 C105 177.8(4)
C108 C103 C104 C105 0.3(7)
C103 C104 C105 C106 1.7(8)
C104 C105 C106 C107 -2.5(8)
C104 C105 C106 N9 176.2(4)
C105 C106 C107 C108 1.2(7)
N9 C106 C107 C108 -177.5(4)
C106 C107 C108 C103 0.8(7)
N8 C103 C108 C107 -179.1(4)
C104 C103 C108 C107 -1.6(7)
O13 C109 C110 C111 172.8(3)
C114 C109 C110 C111 56.8(5)
C109 C110 C111 C112 -57.1(6)
C110 C111 C112 C113 50.1(6)
C110 C111 C112 C118 169.4(4)
C110 C111 C112 C135 -67.6(6)
C111 C112 C113 C115 135.5(5)
C118 C112 C113 C115 15.7(6)
C135 C112 C113 C115 -104.8(5)
C111 C112 C113 C114 -46.0(5)
C118 C112 C113 C114 -165.8(4)
C135 C112 C113 C114 73.7(5)
O13 C109 C114 C113 -173.5(3)
C110 C109 C114 C113 -54.5(5)
C115 C113 C114 C109 -131.2(5)
C112 C113 C114 C109 50.2(5)
C114 C113 C115 C116 -177.3(4)
C112 C113 C115 C116 1.1(7)
C113 C115 C116 C117 13.5(7)
C115 C116 C117 C122 -164.9(4)
C115 C116 C117 C118 -43.6(5)
C122 C117 C118 C112 -176.3(4)
C116 C117 C118 C112 62.8(5)
C122 C117 C118 C119 -47.7(5)
C116 C117 C118 C119 -168.6(4)
C111 C112 C118 C117 -166.3(4)
C113 C112 C118 C117 -47.6(5)
C135 C112 C118 C117 70.9(5)
C111 C112 C118 C119 65.8(5)
C113 C112 C118 C119 -175.6(4)
C135 C112 C118 C119 -57.1(5)
C117 C118 C119 C120 47.3(6)
C112 C118 C119 C120 175.3(4)
C118 C119 C120 C121 -54.0(6)
C119 C120 C121 C134 -65.2(5)
C119 C120 C121 C122 57.4(5)
C119 C120 C121 C125 167.7(4)
C118 C117 C122 C123 -178.7(4)
C116 C117 C122 C123 -58.6(5)
C118 C117 C122 C121 57.0(5)
C116 C117 C122 C121 177.1(4)
C120 C121 C122 C117 -60.5(5)
C134 C121 C122 C117 61.0(5)
C125 C121 C122 C117 177.2(4)
C120 C121 C122 C123 169.0(4)
C134 C121 C122 C123 -69.5(5)
C125 C121 C122 C123 46.7(4)
C117 C122 C123 C124 -163.1(4)
C121 C122 C123 C124 -34.0(5)
C122 C123 C124 C125 8.0(5)
C120 C121 C125 C126 79.9(5)
C134 C121 C125 C126 -48.0(6)
C122 C121 C125 C126 -166.5(4)
C120 C121 C125 C124 -153.5(4)
C134 C121 C125 C124 78.7(4)
C122 C121 C125 C124 -39.8(4)
C123 C124 C125 C126 152.1(4)
C123 C124 C125 C121 20.4(5)
C121 C125 C126 C133 -58.7(6)
C124 C125 C126 C133 179.1(4)
C121 C125 C126 C127 177.7(4)
C124 C125 C126 C127 55.5(5)
C133 C126 C127 C128 64.2(6)
C125 C126 C127 C128 -171.8(4)
C126 C127 C128 C129 178.9(4)
C127 C128 C129 C130 -179.4(4)
C128 C129 C130 C131 178.8(4)
C128 C129 C130 C132 -55.3(6)
N10 C137 C138 N11 173.2(3)
N11 C139 C140 C141 177.0(4)
C144 C139 C140 C141 -2.4(7)
C139 C140 C141 C142 1.6(7)
C140 C141 C142 C143 0.2(7)
C140 C141 C142 N12 -178.9(4)
C141 C142 C143 C144 -1.2(8)
N12 C142 C143 C144 178.0(4)
C142 C143 C144 C139 0.3(7)
N11 C139 C144 C143 -178.0(4)
C140 C139 C144 C143 1.5(7)
O2 C28 N1 C29 0.3(6)
O1 C28 N1 C29 -179.0(3)
C30 C29 N1 C28 -89.2(4)
C32 C31 N2 C30 2.3(6)
C36 C31 N2 C30 -178.1(4)
C29 C30 N2 C31 81.3(5)
C33 C34 N3 O3 -1.0(5)
C35 C34 N3 O3 177.9(3)
C33 C34 N3 O4 -179.6(3)
C35 C34 N3 O4 -0.7(5)
O6 C64 N4 C65 -11.3(5)
O5 C64 N4 C65 168.1(3)
C66 C65 N4 C64 -75.5(4)
C68 C67 N5 C66 169.8(4)
C72 C67 N5 C66 -10.2(5)
C65 C66 N5 C67 84.2(4)
C69 C70 N6 O8 176.3(3)
C71 C70 N6 O8 -6.2(5)
C69 C70 N6 O7 -3.5(5)
C71 C70 N6 O7 174.0(3)
O10 C100 N7 C101 3.0(6)
O9 C100 N7 C101 -177.4(3)
C102 C101 N7 C100 -75.8(4)
C104 C103 N8 C102 -2.1(6)
C108 C103 N8 C102 175.4(4)
C101 C102 N8 C103 83.2(4)
C105 C106 N9 O12 179.5(3)
C107 C106 N9 O12 -1.8(5)
C105 C106 N9 O11 0.5(5)
C107 C106 N9 O11 179.2(3)
O14 C136 N10 C137 7.9(6)
O13 C136 N10 C137 -171.9(3)
C138 C137 N10 C136 81.7(4)
C144 C139 N11 C138 -3.2(6)
C140 C139 N11 C138 177.3(4)
C137 C138 N11 C139 -79.1(5)
C141 C142 N12 O16 9.0(5)
C143 C142 N12 O16 -170.1(3)
C141 C142 N12 O15 -173.1(3)
C143 C142 N12 O15 7.7(5)
O2 C28 O1 C1 3.5(5)
N1 C28 O1 C1 -177.2(3)
C6 C1 O1 C28 -168.8(3)
C2 C1 O1 C28 71.2(4)
O6 C64 O5 C37 1.5(5)
N4 C64 O5 C37 -177.9(3)
C38 C37 O5 C64 144.7(3)
C42 C37 O5 C64 -92.1(4)
O10 C100 O9 C73 -11.1(6)
N7 C100 O9 C73 169.4(3)
C78 C73 O9 C100 164.4(3)
C74 C73 O9 C100 -71.6(4)
O14 C136 O13 C109 -7.4(5)
N10 C136 O13 C109 172.4(3)
C114 C109 O13 C136 -151.2(3)
C110 C109 O13 C136 89.2(4)
